data_7017245
loop_
_publ_author_name
'Glasson, Christopher R. K.'
'Meehan, George V.'
'Motti, Cherie A.'
'Clegg, Jack K.'
'Turner, Peter'
'Jensen, Paul'
'Lindoy, Leonard F.'

_publ_section_title
;
 Nickel(ii) and iron(ii) triple helicates assembled from expanded
 quaterpyridines incorporating flexible linkages.
;
_journal_issue 45
_journal_name_full 'Dalton transactions (Cambridge, England : 2003)'
_journal_page_first 12153
_journal_page_last 12159
_journal_paper_doi 10.1039/c1dt10820d
_journal_volume 40
_journal_year 2011
_chemical_formula_moiety '(C90 H78 N12 Ni2 O6), 4(P F6), 1.75(C2 H3 N), 5.25(C4 H8 O), 0.25(H2 O)'
_chemical_formula_sum 'C114.5 H125.75 F24 N13.75 Ni2 O11.5 P4'
_chemical_formula_weight 2575.83
_chemical_name_systematic
;
?
;
_space_group_IT_number 14
_symmetry_cell_setting monoclinic
_symmetry_Int_Tables_number 14
_symmetry_space_group_name_Hall '-P 2ybc'
_symmetry_space_group_name_H-M 'P 1 21/c 1'
_atom_sites_solution_hydrogens geom
_atom_sites_solution_primary direct
_atom_sites_solution_secondary difmap
_audit_creation_method SHELXL-97
_cell_angle_alpha 90.00
_cell_angle_beta 113.663(2)
_cell_angle_gamma 90.00
_cell_formula_units_Z 4
_cell_length_a 26.028(2)
_cell_length_b 22.7450(17)
_cell_length_c 21.4660(16)
_cell_measurement_reflns_used 20870
_cell_measurement_temperature 100(2)
_cell_measurement_theta_max 19.267
_cell_measurement_theta_min 2.288
_cell_volume 11639.6(15)
_computing_cell_refinement 'SAINT (Bruker,1995)'
_computing_data_collection 'SMART (Bruker,1995)'
_computing_data_reduction 'SAINT and XPREP (Bruker 1995)'
_computing_molecular_graphics
;ORTEP-3 (Farrugia, 1997)
WINGX-32 (Farrugia, 1999)
;
_computing_publication_material 'enCIFer 1.1 (CCDC, 2005)'
_computing_structure_refinement 'SHELXL-97 (Sheldrick, 1997)'
_computing_structure_solution 'SIR97 (Altomare, et. al. 1997)'
_diffrn_ambient_temperature 100(2)
_diffrn_measured_fraction_theta_full 0.959
_diffrn_measured_fraction_theta_max 0.959
_diffrn_measurement_device_type 'Bruker Kappa with SMART 6000 CCD detector'
_diffrn_measurement_method \w+\f
_diffrn_radiation_monochromator 'Double Diamond 111'
_diffrn_radiation_source 'ChemMatCARS, APS, Argonne National Lab, USA'
_diffrn_radiation_wavelength 0.49594
_diffrn_reflns_av_R_equivalents 0.0847
_diffrn_reflns_av_sigmaI/netI 0.0808
_diffrn_reflns_limit_h_max 33
_diffrn_reflns_limit_h_min -33
_diffrn_reflns_limit_k_max 26
_diffrn_reflns_limit_k_min -30
_diffrn_reflns_limit_l_max 28
_diffrn_reflns_limit_l_min -27
_diffrn_reflns_number 99393
_diffrn_reflns_theta_full 19.31
_diffrn_reflns_theta_max 19.31
_diffrn_reflns_theta_min 1.59
_exptl_absorpt_coefficient_mu 0.259
_exptl_absorpt_correction_T_max 0.7444
_exptl_absorpt_correction_T_min 0.5994
_exptl_absorpt_correction_type multi-scan
_exptl_absorpt_process_details 'SADABS (Sheldrick, 2003)'
_exptl_crystal_colour yellow
_exptl_crystal_density_diffrn 1.470
_exptl_crystal_density_method 'not measured'
_exptl_crystal_description needle
_exptl_crystal_F_000 5330
_exptl_crystal_size_max 0.100
_exptl_crystal_size_mid 0.050
_exptl_crystal_size_min 0.050
_refine_diff_density_max 1.628
_refine_diff_density_min -0.858
_refine_diff_density_rms 0.097
_refine_ls_extinction_method none
_refine_ls_goodness_of_fit_ref 1.010
_refine_ls_hydrogen_treatment constr
_refine_ls_matrix_type full
_refine_ls_number_parameters 1577
_refine_ls_number_reflns 27767
_refine_ls_number_restraints 30
_refine_ls_restrained_S_all 1.017
_refine_ls_R_factor_all 0.1184
_refine_ls_R_factor_gt 0.0624
_refine_ls_shift/su_max 0.001
_refine_ls_shift/su_mean 0.000
_refine_ls_structure_factor_coef Fsqd
_refine_ls_weighting_details 'calc w=1/[\s^2^(Fo^2^)+(0.1010P)^2^+7.1972P] where P=(Fo^2^+2Fc^2^)/3'
_refine_ls_weighting_scheme calc
_refine_ls_wR_factor_gt 0.1574
_refine_ls_wR_factor_ref 0.1880
_reflns_number_gt 16878
_reflns_number_total 27767
_reflns_threshold_expression >2sigma(I)
_cod_data_source_file c1dt10820d.txt
_cod_data_source_block lfl11sad
_cod_depositor_comments
;
The following automatic conversions were performed:
data name '_symmetry_intl_tables_number' replaced with
'_symmetry_Int_Tables_number' as specified in the replacement file
'/home/antanas/src/cod-tools/trunk/data/replacement-values/replacement_tags.lst'.

Automatic conversion script
Id: cif_correct_tags 4998 2017-03-02 13:24:31Z antanas 
;
_cod_original_cell_volume 11639.6(16)
_cod_original_sg_symbol_Hall '-p 2ybc'
_cod_original_sg_symbol_H-M P21/c
_cod_original_formula_sum 'C114.50 H125.75 F24 N13.75 Ni2 O11.50 P4'
_cod_database_code 7017245

loop_
_symmetry_equiv_pos_as_xyz
'x, y, z'
'-x, y+1/2, -z+1/2'
'-x, -y, -z'
'x, -y-1/2, z-1/2'

loop_
_atom_site_label
_atom_site_type_symbol
_atom_site_fract_x
_atom_site_fract_y
_atom_site_fract_z
_atom_site_U_iso_or_equiv
_atom_site_adp_type
_atom_site_occupancy
_atom_site_symmetry_multiplicity
_atom_site_calc_flag
_atom_site_refinement_flags
_atom_site_disorder_assembly
_atom_site_disorder_group
C1 C -0.06998(18) 0.1722(2) 0.1257(2) 0.0364(10) Uani 1 1 d . . .
H1A H -0.0566 0.2099 0.1159 0.055 Uiso 1 1 calc R . .
H1B H -0.0928 0.1791 0.1519 0.055 Uiso 1 1 calc R . .
H1C H -0.0927 0.1524 0.0830 0.055 Uiso 1 1 calc R . .
C2 C -0.02049(15) 0.13417(18) 0.16645(19) 0.0253(8) Uani 1 1 d . . .
C3 C 0.00252(15) 0.13547(16) 0.23706(18) 0.0213(7) Uani 1 1 d . . .
H3 H -0.0137 0.1613 0.2590 0.026 Uiso 1 1 calc R . .
C4 C 0.06921(14) 0.06531(15) 0.24554(16) 0.0162(7) Uani 1 1 d . . .
C5 C 0.04874(16) 0.06162(19) 0.17532(19) 0.0275(9) Uani 1 1 d . . .
H5 H 0.0654 0.0354 0.1543 0.033 Uiso 1 1 calc R . .
C6 C 0.00353(17) 0.09665(19) 0.13575(19) 0.0304(9) Uani 1 1 d . . .
H6 H -0.0107 0.0946 0.0875 0.036 Uiso 1 1 calc R . .
C7 C 0.11687(13) 0.02972(15) 0.29172(17) 0.0159(7) Uani 1 1 d . . .
C8 C 0.17458(13) 0.00823(14) 0.40310(17) 0.0157(6) Uani 1 1 d . . .
H8 H 0.1845 0.0144 0.4503 0.019 Uiso 1 1 calc R . .
C9 C 0.20596(14) -0.03132(14) 0.38385(18) 0.0171(7) Uani 1 1 d . . .
C10 C 0.19064(15) -0.04087(16) 0.31541(18) 0.0214(7) Uani 1 1 d . . .
H10 H 0.2108 -0.0682 0.3003 0.026 Uiso 1 1 calc R . .
C11 C 0.14519(15) -0.01013(16) 0.26835(18) 0.0209(7) Uani 1 1 d . . .
H11 H 0.1339 -0.0165 0.2209 0.025 Uiso 1 1 calc R . .
C12 C 0.25632(14) -0.05870(15) 0.43902(18) 0.0192(7) Uani 1 1 d . . .
H12A H 0.2879 -0.0304 0.4543 0.023 Uiso 1 1 calc R . .
H12B H 0.2474 -0.0685 0.4785 0.023 Uiso 1 1 calc R . .
C13 C 0.32028(15) -0.13729(16) 0.45794(19) 0.0228(8) Uani 1 1 d . . .
C14 C 0.35106(14) -0.11684(14) 0.52343(17) 0.0164(7) Uani 1 1 d . . .
H14 H 0.3384 -0.0839 0.5406 0.020 Uiso 1 1 calc R . .
C15 C 0.40078(14) -0.14534(15) 0.56348(17) 0.0175(7) Uani 1 1 d . . .
C16 C 0.41830(16) -0.19510(16) 0.53988(19) 0.0255(8) Uani 1 1 d . . .
H16 H 0.4517 -0.2150 0.5678 0.031 Uiso 1 1 calc R . .
C17 C 0.38626(19) -0.21501(19) 0.4750(2) 0.0358(10) Uani 1 1 d . . .
H17 H 0.3980 -0.2490 0.4585 0.043 Uiso 1 1 calc R . .
C18 C 0.33736(18) -0.18660(18) 0.4334(2) 0.0343(10) Uani 1 1 d . . .
H18 H 0.3159 -0.2007 0.3888 0.041 Uiso 1 1 calc R . .
C19 C 0.42412(14) -0.06861(15) 0.64592(18) 0.0188(7) Uani 1 1 d . . .
H19A H 0.3910 -0.0704 0.6575 0.023 Uiso 1 1 calc R . .
H19B H 0.4161 -0.0405 0.6079 0.023 Uiso 1 1 calc R . .
C20 C 0.47475(14) -0.04924(15) 0.70643(18) 0.0177(7) Uani 1 1 d . . .
C21 C 0.50762(13) -0.00344(14) 0.70139(17) 0.0148(6) Uani 1 1 d . . .
H21 H 0.4979 0.0147 0.6583 0.018 Uiso 1 1 calc R . .
C22 C 0.56679(14) -0.00921(15) 0.81465(17) 0.0188(7) Uani 1 1 d . . .
C23 C 0.53725(16) -0.05670(17) 0.82357(19) 0.0259(8) Uani 1 1 d . . .
H23 H 0.5488 -0.0752 0.8667 0.031 Uiso 1 1 calc R . .
C24 C 0.49101(16) -0.07681(16) 0.7692(2) 0.0256(8) Uani 1 1 d . . .
H24 H 0.4703 -0.1094 0.7746 0.031 Uiso 1 1 calc R . .
C25 C 0.61436(16) 0.01799(18) 0.87131(18) 0.0252(8) Uani 1 1 d . . .
C26 C 0.67641(19) 0.0955(2) 0.9048(2) 0.0377(10) Uani 1 1 d . . .
H26 H 0.6910 0.1301 0.8931 0.045 Uiso 1 1 calc R . .
C27 C 0.6985(3) 0.0780(3) 0.9728(2) 0.0649(18) Uani 1 1 d . . .
C28 C 0.6773(3) 0.0271(3) 0.9876(2) 0.0666(18) Uani 1 1 d U . .
H28 H 0.6919 0.0129 1.0330 0.080 Uiso 1 1 calc R . .
C29 C 0.6351(2) -0.0039(2) 0.9373(2) 0.0445(12) Uani 1 1 d . . .
H29 H 0.6207 -0.0392 0.9477 0.053 Uiso 1 1 calc R . .
C30 C 0.7430(3) 0.1153(4) 1.0258(3) 0.099(3) Uani 1 1 d U . .
H30A H 0.7250 0.1477 1.0395 0.148 Uiso 1 1 calc R . .
H30B H 0.7685 0.1312 1.0065 0.148 Uiso 1 1 calc R . .
H30C H 0.7643 0.0910 1.0656 0.148 Uiso 1 1 calc R . .
C31 C -0.09620(16) 0.1959(2) 0.4305(2) 0.0327(9) Uani 1 1 d . . .
H31A H -0.0859 0.1848 0.4781 0.049 Uiso 1 1 calc R . .
H31B H -0.1183 0.1643 0.4008 0.049 Uiso 1 1 calc R . .
H31C H -0.1185 0.2321 0.4206 0.049 Uiso 1 1 calc R . .
C32 C -0.04406(14) 0.20587(17) 0.41844(18) 0.0225(8) Uani 1 1 d . . .
C33 C -0.01506(14) 0.15896(16) 0.40582(17) 0.0185(7) Uani 1 1 d . . .
H33 H -0.0296 0.1205 0.4047 0.022 Uiso 1 1 calc R . .
C34 C 0.05217(14) 0.21927(16) 0.39591(17) 0.0179(7) Uani 1 1 d . . .
C35 C 0.02574(16) 0.26843(17) 0.4069(2) 0.0285(9) Uani 1 1 d . . .
H35 H 0.0405 0.3066 0.4067 0.034 Uiso 1 1 calc R . .
C36 C -0.02257(16) 0.26114(19) 0.4183(2) 0.0313(9) Uani 1 1 d . . .
H36 H -0.0410 0.2946 0.4262 0.038 Uiso 1 1 calc R . .
C37 C 0.10647(14) 0.22258(16) 0.38872(18) 0.0185(7) Uani 1 1 d . . .
C38 C 0.18274(13) 0.17011(15) 0.39067(16) 0.0147(6) Uani 1 1 d . . .
H38 H 0.2004 0.1333 0.3920 0.018 Uiso 1 1 calc R . .
C39 C 0.21177(14) 0.22055(15) 0.38919(17) 0.0173(7) Uani 1 1 d . . .
C40 C 0.18432(15) 0.27426(16) 0.3838(2) 0.0255(8) Uani 1 1 d . . .
H40 H 0.2021 0.3100 0.3808 0.031 Uiso 1 1 calc R . .
C41 C 0.13122(16) 0.27490(17) 0.3829(2) 0.0278(9) Uani 1 1 d . . .
H41 H 0.1117 0.3110 0.3784 0.033 Uiso 1 1 calc R . .
C42 C 0.27106(14) 0.21672(16) 0.39532(17) 0.0187(7) Uani 1 1 d . . .
H42A H 0.2927 0.2510 0.4209 0.022 Uiso 1 1 calc R . .
H42B H 0.2890 0.1806 0.4203 0.022 Uiso 1 1 calc R . .
C43 C 0.31772(13) 0.19357(14) 0.32280(17) 0.0144(6) Uani 1 1 d . . .
C44 C 0.36581(13) 0.17720(14) 0.37870(16) 0.0149(6) Uani 1 1 d . . .
H44 H 0.3694 0.1853 0.4237 0.018 Uiso 1 1 calc R . .
C45 C 0.40829(13) 0.14876(14) 0.36713(16) 0.0145(6) Uani 1 1 d . . .
C46 C 0.40451(14) 0.13928(15) 0.30182(18) 0.0181(7) Uani 1 1 d . . .
H46 H 0.4337 0.1192 0.2947 0.022 Uiso 1 1 calc R . .
C47 C 0.35791(15) 0.15929(16) 0.24682(17) 0.0197(7) Uani 1 1 d . . .
H47 H 0.3561 0.1545 0.2020 0.024 Uiso 1 1 calc R . .
C48 C 0.31385(14) 0.18637(15) 0.25676(17) 0.0182(7) Uani 1 1 d . . .
H48 H 0.2817 0.1997 0.2191 0.022 Uiso 1 1 calc R . .
C49 C 0.46223(14) 0.13734(16) 0.48657(16) 0.0188(7) Uani 1 1 d . . .
H49A H 0.4283 0.1245 0.4929 0.023 Uiso 1 1 calc R . .
H49B H 0.4680 0.1798 0.4973 0.023 Uiso 1 1 calc R . .
C50 C 0.51249(14) 0.10286(15) 0.53264(17) 0.0160(7) Uani 1 1 d . . .
C51 C 0.53392(13) 0.11188(15) 0.60236(17) 0.0148(6) Uani 1 1 d . . .
H51 H 0.5171 0.1411 0.6196 0.018 Uiso 1 1 calc R . .
C52 C 0.60185(13) 0.04004(14) 0.62282(17) 0.0148(6) Uani 1 1 d . . .
C53 C 0.58293(14) 0.02861(15) 0.55390(17) 0.0182(7) Uani 1 1 d . . .
H53 H 0.6008 -0.0005 0.5378 0.022 Uiso 1 1 calc R . .
C54 C 0.53773(14) 0.05996(15) 0.50842(17) 0.0180(7) Uani 1 1 d . . .
H54 H 0.5241 0.0521 0.4610 0.022 Uiso 1 1 calc R . .
C55 C 0.64976(13) 0.00893(14) 0.67450(17) 0.0155(6) Uani 1 1 d . . .
C56 C 0.70515(14) -0.00324(15) 0.78896(19) 0.0217(7) Uani 1 1 d . . .
H56 H 0.7134 0.0071 0.8349 0.026 Uiso 1 1 calc R . .
C57 C 0.73864(14) -0.04486(15) 0.7767(2) 0.0241(8) Uani 1 1 d . . .
C58 C 0.72600(14) -0.05929(15) 0.7096(2) 0.0223(8) Uani 1 1 d . . .
H58 H 0.7480 -0.0877 0.6988 0.027 Uiso 1 1 calc R . .
C59 C 0.68165(14) -0.03262(15) 0.65822(19) 0.0200(7) Uani 1 1 d . . .
H59 H 0.6729 -0.0425 0.6121 0.024 Uiso 1 1 calc R . .
C60 C 0.78606(17) -0.07343(18) 0.8350(2) 0.0370(11) Uani 1 1 d . . .
H60A H 0.8105 -0.0430 0.8644 0.055 Uiso 1 1 calc R . .
H60B H 0.8078 -0.0983 0.8171 0.055 Uiso 1 1 calc R . .
H60C H 0.7708 -0.0976 0.8613 0.055 Uiso 1 1 calc R . .
C61 C -0.09586(17) -0.0633(2) 0.2642(2) 0.0333(9) Uani 1 1 d . . .
H61A H -0.0832 -0.0835 0.2326 0.050 Uiso 1 1 calc R . .
H61B H -0.1179 -0.0286 0.2421 0.050 Uiso 1 1 calc R . .
H61C H -0.1191 -0.0901 0.2777 0.050 Uiso 1 1 calc R . .
C62 C -0.04569(15) -0.04463(18) 0.32637(19) 0.0261(8) Uani 1 1 d . . .
C63 C -0.01701(14) 0.00647(16) 0.32606(18) 0.0195(7) Uani 1 1 d . . .
H63 H -0.0292 0.0287 0.2852 0.023 Uiso 1 1 calc R . .
C64 C 0.04450(15) -0.00419(16) 0.43847(18) 0.0211(7) Uani 1 1 d . . .
C65 C 0.01879(19) -0.0563(2) 0.4428(2) 0.0383(11) Uani 1 1 d . . .
H65 H 0.0323 -0.0783 0.4839 0.046 Uiso 1 1 calc R . .
C66 C -0.02701(19) -0.0760(2) 0.3865(2) 0.0389(11) Uani 1 1 d . . .
H66 H -0.0456 -0.1112 0.3893 0.047 Uiso 1 1 calc R . .
C67 C 0.09177(14) 0.02190(16) 0.49675(18) 0.0200(7) Uani 1 1 d . . .
C68 C 0.15149(13) 0.10167(15) 0.53452(17) 0.0164(7) Uani 1 1 d . . .
H68 H 0.1642 0.1385 0.5253 0.020 Uiso 1 1 calc R . .
C69 C 0.17585(14) 0.07949(16) 0.60035(17) 0.0194(7) Uani 1 1 d . . .
C70 C 0.15729(16) 0.02622(18) 0.61329(19) 0.0276(8) Uani 1 1 d . . .
H70 H 0.1737 0.0092 0.6573 0.033 Uiso 1 1 calc R . .
C71 C 0.11453(17) -0.00212(18) 0.5614(2) 0.0308(9) Uani 1 1 d . . .
H71 H 0.1006 -0.0384 0.5700 0.037 Uiso 1 1 calc R . .
C72 C 0.22411(15) 0.11250(18) 0.65238(17) 0.0222(8) Uani 1 1 d . . .
H72A H 0.2601 0.0969 0.6537 0.027 Uiso 1 1 calc R . .
H72B H 0.2217 0.1547 0.6401 0.027 Uiso 1 1 calc R . .
C73 C 0.26899(14) 0.12338(16) 0.77228(17) 0.0176(7) Uani 1 1 d . . .
C74 C 0.31456(14) 0.14948(15) 0.76490(17) 0.0182(7) Uani 1 1 d . . .
H74 H 0.3134 0.1578 0.7210 0.022 Uiso 1 1 calc R . .
C75 C 0.36177(14) 0.16319(15) 0.82292(18) 0.0188(7) Uani 1 1 d . . .
C76 C 0.36275(16) 0.15389(18) 0.88753(18) 0.0254(8) Uani 1 1 d . . .
H76 H 0.3946 0.1647 0.9271 0.030 Uiso 1 1 calc R . .
C77 C 0.31643(16) 0.12870(18) 0.89285(18) 0.0262(8) Uani 1 1 d . . .
H77 H 0.3167 0.1220 0.9367 0.031 Uiso 1 1 calc R . .
C78 C 0.26949(15) 0.11296(16) 0.83573(18) 0.0220(7) Uani 1 1 d . . .
H78 H 0.2381 0.0952 0.8403 0.026 Uiso 1 1 calc R . .
C79 C 0.41330(14) 0.18439(17) 0.75605(17) 0.0217(7) Uani 1 1 d . . .
H79A H 0.3894 0.2158 0.7266 0.026 Uiso 1 1 calc R . .
H79B H 0.3996 0.1461 0.7337 0.026 Uiso 1 1 calc R . .
C80 C 0.47268(14) 0.19336(16) 0.76543(17) 0.0194(7) Uani 1 1 d . . .
C81 C 0.50245(13) 0.14694(15) 0.75453(16) 0.0167(7) Uani 1 1 d . . .
H81 H 0.4850 0.1094 0.7447 0.020 Uiso 1 1 calc R . .
C82 C 0.57921(14) 0.20543(15) 0.77085(16) 0.0170(7) Uani 1 1 d . . .
C83 C 0.55311(15) 0.25313(15) 0.78579(18) 0.0211(7) Uani 1 1 d . . .
H83 H 0.5720 0.2898 0.7980 0.025 Uiso 1 1 calc R . .
C84 C 0.49945(15) 0.24692(16) 0.78281(18) 0.0222(8) Uani 1 1 d . . .
H84 H 0.4810 0.2794 0.7927 0.027 Uiso 1 1 calc R . .
C85 C 0.63418(14) 0.20881(15) 0.76673(17) 0.0195(7) Uani 1 1 d . . .
C86 C 0.70577(14) 0.15813(16) 0.75344(18) 0.0200(7) Uani 1 1 d . . .
H86 H 0.7215 0.1216 0.7487 0.024 Uiso 1 1 calc R . .
C87 C 0.73494(15) 0.20922(16) 0.75330(19) 0.0223(8) Uani 1 1 d . . .
C88 C 0.71070(17) 0.26116(17) 0.7597(2) 0.0314(9) Uani 1 1 d . . .
H88 H 0.7287 0.2973 0.7591 0.038 Uiso 1 1 calc R . .
C89 C 0.66036(17) 0.26136(17) 0.7669(2) 0.0302(9) Uani 1 1 d . . .
H89 H 0.6440 0.2974 0.7720 0.036 Uiso 1 1 calc R . .
C90 C 0.78949(16) 0.20669(18) 0.7441(2) 0.0304(9) Uani 1 1 d . . .
H90A H 0.7963 0.2447 0.7274 0.046 Uiso 1 1 calc R . .
H90B H 0.7872 0.1759 0.7112 0.046 Uiso 1 1 calc R . .
H90C H 0.8203 0.1978 0.7879 0.046 Uiso 1 1 calc R . .
N1 N 0.04609(11) 0.10249(12) 0.27595(14) 0.0159(6) Uani 1 1 d . . .
N2 N 0.13113(11) 0.03819(12) 0.35881(14) 0.0139(5) Uani 1 1 d . . .
N3 N 0.55260(11) 0.01692(12) 0.75411(14) 0.0153(6) Uani 1 1 d . . .
N4 N 0.63612(13) 0.06661(14) 0.85566(15) 0.0230(7) Uani 1 1 d . . .
N5 N 0.03181(11) 0.16491(13) 0.39528(13) 0.0148(6) Uani 1 1 d . . .
N6 N 0.13114(11) 0.17010(12) 0.39036(14) 0.0141(5) Uani 1 1 d . . .
N7 N 0.57720(11) 0.08141(12) 0.64649(14) 0.0137(5) Uani 1 1 d . . .
N8 N 0.66167(11) 0.02340(12) 0.73989(14) 0.0161(6) Uani 1 1 d . . .
N9 N 0.02705(11) 0.02648(13) 0.38013(14) 0.0160(6) Uani 1 1 d . . .
N10 N 0.11106(11) 0.07354(12) 0.48354(14) 0.0152(6) Uani 1 1 d . . .
N11 N 0.55451(11) 0.15211(12) 0.75704(13) 0.0150(6) Uani 1 1 d . . .
N12 N 0.65662(11) 0.15745(12) 0.75987(14) 0.0161(6) Uani 1 1 d . . .
F1 F 0.0902(2) 0.8944(2) 1.0220(2) 0.150(3) Uani 1 1 d . . .
F2 F 0.18810(10) 0.92129(12) 1.16463(14) 0.0460(7) Uani 1 1 d . . .
F3 F 0.11138(12) 0.96926(13) 1.09463(14) 0.0520(8) Uani 1 1 d . . .
F4 F 0.1687(2) 0.84704(16) 1.08964(19) 0.0984(16) Uani 1 1 d . . .
F5 F 0.10620(15) 0.87812(19) 1.1310(2) 0.0911(13) Uani 1 1 d . . .
F6 F 0.1745(3) 0.9401(2) 1.0572(3) 0.137(2) Uani 1 1 d . . .
F7 F 0.19173(11) 0.86084(14) 0.71652(16) 0.0534(8) Uani 1 1 d . . .
F8 F 0.12391(12) 0.91691(12) 0.79746(14) 0.0463(7) Uani 1 1 d . . .
F9 F 0.11440(11) 0.83560(11) 0.73321(13) 0.0406(6) Uani 1 1 d . . .
F10 F 0.20127(13) 0.94195(15) 0.78108(18) 0.0662(9) Uani 1 1 d . . .
F11 F 0.19482(15) 0.85169(15) 0.82315(15) 0.0736(11) Uani 1 1 d . . .
F12 F 0.12006(10) 0.92446(11) 0.69060(13) 0.0375(6) Uani 1 1 d . . .
F13 F 0.29286(13) 0.07979(12) 0.46879(13) 0.0453(7) Uani 1 1 d . . .
F14 F 0.35616(13) 0.09184(13) 0.63041(13) 0.0486(7) Uani 1 1 d . . .
F15 F 0.29329(14) 0.02969(12) 0.56018(14) 0.0547(8) Uani 1 1 d . . .
F16 F 0.35668(10) 0.14245(10) 0.53913(13) 0.0323(5) Uani 1 1 d . . .
F17 F 0.37363(13) 0.04489(12) 0.54677(15) 0.0543(8) Uani 1 1 d . . .
F18 F 0.27539(12) 0.12663(13) 0.54981(15) 0.0501(7) Uani 1 1 d . . .
F19 F 0.48232(12) 0.28131(12) 0.52917(13) 0.0445(7) Uani 1 1 d . . .
F20 F 0.42833(11) 0.30596(11) 0.63657(11) 0.0363(6) Uani 1 1 d . . .
F21 F 0.39804(11) 0.26550(11) 0.53084(12) 0.0374(6) Uani 1 1 d . . .
F22 F 0.51274(11) 0.32196(12) 0.63437(13) 0.0455(7) Uani 1 1 d . . .
F23 F 0.43454(14) 0.35678(11) 0.54961(12) 0.0490(8) Uani 1 1 d . . .
F24 F 0.47538(12) 0.23027(11) 0.61603(12) 0.0416(6) Uani 1 1 d . . .
P1 P 0.13989(6) 0.90749(6) 1.09180(6) 0.0409(3) Uani 1 1 d . . .
P2 P 0.15836(4) 0.88853(5) 0.75765(6) 0.0315(2) Uani 1 1 d . . .
P3 P 0.32618(5) 0.08629(4) 0.55112(5) 0.0245(2) Uani 1 1 d . . .
P4 P 0.45565(5) 0.29320(4) 0.58322(5) 0.0264(2) Uani 1 1 d . . .
Ni1 Ni 0.079383(17) 0.097160(18) 0.38163(2) 0.01308(10) Uani 1 1 d . . .
Ni2 Ni 0.606423(17) 0.084503(18) 0.75192(2) 0.01370(10) Uani 1 1 d . . .
O1 O 0.27199(11) -0.11039(11) 0.41409(13) 0.0265(6) Uani 1 1 d . . .
O2 O 0.43593(10) -0.12570(10) 0.62663(12) 0.0192(5) Uani 1 1 d . . .
O3 O 0.27069(10) 0.21568(11) 0.32831(12) 0.0185(5) Uani 1 1 d . . .
O4 O 0.45546(10) 0.12700(11) 0.41840(12) 0.0204(5) Uani 1 1 d . . .
O5 O 0.22188(10) 0.10570(12) 0.71740(12) 0.0211(5) Uani 1 1 d . . .
O6 O 0.40993(10) 0.18563(12) 0.82060(12) 0.0233(6) Uani 1 1 d . . .
O1T O 0.1942(3) 0.6417(3) 1.0154(3) 0.0997(18) Uani 1 1 d . . .
C1T C 0.1710(3) 0.6785(4) 0.9563(4) 0.088(2) Uani 1 1 d . . .
H1T1 H 0.1295 0.6797 0.9394 0.106 Uiso 1 1 calc R . .
H1T2 H 0.1812 0.6635 0.9195 0.106 Uiso 1 1 calc R . .
C2T C 0.1961(3) 0.7405(4) 0.9790(4) 0.098(3) Uani 1 1 d . . .
H2T1 H 0.2063 0.7588 0.9438 0.118 Uiso 1 1 calc R . .
H2T2 H 0.1688 0.7662 0.9873 0.118 Uiso 1 1 calc R . .
C3T C 0.2455(3) 0.7318(3) 1.0412(4) 0.083(2) Uani 1 1 d . . .
H3T1 H 0.2795 0.7286 1.0316 0.100 Uiso 1 1 calc R . .
H3T2 H 0.2503 0.7648 1.0732 0.100 Uiso 1 1 calc R . .
C4T C 0.2348(3) 0.6774(4) 1.0686(4) 0.084(2) Uani 1 1 d . . .
H4T1 H 0.2203 0.6862 1.1038 0.100 Uiso 1 1 calc R . .
H4T2 H 0.2703 0.6552 1.0905 0.100 Uiso 1 1 calc R . .
O2T O 0.88776(18) 0.69032(18) 0.8568(2) 0.0421(10) Uani 0.75 1 d P A 1
C5T C 0.8561(3) 0.7236(3) 0.7981(3) 0.052(2) Uani 0.75 1 d P A 1
H5T1 H 0.8169 0.7274 0.7937 0.062 Uiso 0.75 1 calc PR A 1
H5T2 H 0.8558 0.7036 0.7570 0.062 Uiso 0.75 1 calc PR A 1
C6T C 0.8816(3) 0.7813(3) 0.8049(3) 0.0393(14) Uani 0.75 1 d P A 1
H6T1 H 0.8536 0.8114 0.7794 0.047 Uiso 0.75 1 calc PR A 1
H6T2 H 0.9124 0.7811 0.7888 0.047 Uiso 0.75 1 calc PR A 1
C7T C 0.9035(4) 0.7918(3) 0.8799(4) 0.060(2) Uani 0.75 1 d P A 1
H7T1 H 0.9361 0.8188 0.8952 0.072 Uiso 0.75 1 calc PR A 1
H7T2 H 0.8741 0.8081 0.8931 0.072 Uiso 0.75 1 calc PR A 1
C8T C 0.9201(3) 0.7323(3) 0.9075(3) 0.0474(16) Uani 0.75 1 d P A 1
H8T1 H 0.9606 0.7262 0.9194 0.057 Uiso 0.75 1 calc PR A 1
H8T2 H 0.9131 0.7272 0.9492 0.057 Uiso 0.75 1 calc PR A 1
C9T C 0.9271(6) 0.2097(5) 0.7339(13) 0.0734(13) Uiso 0.45 1 d PD B 1
H9T1 H 0.8998 0.2228 0.6888 0.088 Uiso 0.45 1 calc PR B 1
H9T2 H 0.9204 0.2329 0.7689 0.088 Uiso 0.45 1 calc PR B 1
O3T O 0.9798(4) 0.2207(4) 0.7387(6) 0.0734(13) Uiso 0.45 1 d PD B 1
C10T C 0.9173(6) 0.1452(5) 0.7431(8) 0.0734(13) Uiso 0.45 1 d PD B 1
H10A H 0.8774 0.1338 0.7193 0.088 Uiso 0.45 1 calc PR B 1
H10B H 0.9314 0.1336 0.7916 0.088 Uiso 0.45 1 calc PR B 1
C11T C 0.9539(6) 0.1213(5) 0.7080(8) 0.0734(13) Uiso 0.45 1 d PD B 1
H11A H 0.9319 0.1151 0.6587 0.088 Uiso 0.45 1 calc PR B 1
H11B H 0.9727 0.0841 0.7290 0.088 Uiso 0.45 1 calc PR B 1
C12T C 0.9968(6) 0.1730(5) 0.7219(10) 0.0734(13) Uiso 0.45 1 d PD B 1
H12C H 1.0328 0.1614 0.7587 0.088 Uiso 0.45 1 calc PR B 1
H12D H 1.0038 0.1801 0.6804 0.088 Uiso 0.45 1 calc PR B 1
C9A C 0.9240(9) 0.1943(12) 0.7360(19) 0.0734(13) Uiso 0.30 1 d PD C 2
H9A1 H 0.9159 0.2346 0.7470 0.088 Uiso 0.30 1 calc PR C 2
H9A2 H 0.9208 0.1665 0.7698 0.088 Uiso 0.30 1 calc PR C 2
O3TA O 0.9747(7) 0.1912(8) 0.7340(8) 0.0734(13) Uiso 0.30 1 d PD C 2
C10A C 0.9785(8) 0.1731(11) 0.6776(10) 0.0734(13) Uiso 0.30 1 d PD C 2
H10C H 1.0087 0.1436 0.6876 0.088 Uiso 0.30 1 calc PR C 2
H10D H 0.9858 0.2064 0.6526 0.088 Uiso 0.30 1 calc PR C 2
C11A C 0.8852(9) 0.1770(11) 0.6638(12) 0.0734(13) Uiso 0.30 1 d P C 2
H11C H 0.8545 0.1514 0.6641 0.088 Uiso 0.30 1 calc PR C 2
H11D H 0.8685 0.2124 0.6362 0.088 Uiso 0.30 1 calc PR C 2
C12A C 0.9206(8) 0.1456(11) 0.6367(12) 0.0734(13) Uiso 0.30 1 d PD C 2
H12E H 0.9084 0.1527 0.5873 0.088 Uiso 0.30 1 calc PR C 2
H12F H 0.9207 0.1028 0.6450 0.088 Uiso 0.30 1 calc PR C 2
O3TB O 1.0195(6) 0.1517(8) 0.7864(8) 0.0734(13) Uiso 0.25 1 d PD D 3
C9B C 1.0133(12) 0.1996(14) 0.7342(15) 0.0734(13) Uiso 0.25 1 d P D 3
H9B1 H 1.0432 0.1978 0.7167 0.088 Uiso 0.25 1 calc PR D 3
H9B2 H 1.0117 0.2394 0.7518 0.088 Uiso 0.25 1 calc PR D 3
C10B C 0.9508(9) 0.1772(13) 0.6764(9) 0.0734(13) Uiso 0.25 1 d PD D 3
H10E H 0.9304 0.2099 0.6460 0.088 Uiso 0.25 1 calc PR D 3
H10F H 0.9551 0.1443 0.6486 0.088 Uiso 0.25 1 calc PR D 3
C11B C 0.9701(9) 0.1198(11) 0.7720(14) 0.0734(13) Uiso 0.25 1 d PD D 3
H11E H 0.9647 0.1123 0.8144 0.088 Uiso 0.25 1 calc PR D 3
H11F H 0.9721 0.0815 0.7511 0.088 Uiso 0.25 1 calc PR D 3
C12B C 0.9205(6) 0.1570(13) 0.7220(12) 0.0734(13) Uiso 0.25 1 d PD D 3
H12G H 0.8868 0.1330 0.6968 0.088 Uiso 0.25 1 calc PR D 3
H12H H 0.9106 0.1904 0.7447 0.088 Uiso 0.25 1 calc PR D 3
C16T C 0.1091(4) 0.1041(4) 0.9797(4) 0.068(2) Uani 0.75 1 d P . .
H16A H 0.1217 0.1450 0.9934 0.082 Uiso 0.75 1 calc PR . .
H16B H 0.1413 0.0771 1.0000 0.082 Uiso 0.75 1 calc PR . .
C13T C 0.0590(4) 0.0865(3) 1.0005(4) 0.064(2) Uani 0.75 1 d P . .
H13A H 0.0731 0.0721 1.0480 0.077 Uiso 0.75 1 calc PR . .
H13B H 0.0332 0.1199 0.9949 0.077 Uiso 0.75 1 calc PR . .
C14T C 0.0308(4) 0.0372(4) 0.9495(4) 0.062(2) Uani 0.75 1 d P . .
H14A H 0.0502 -0.0009 0.9649 0.075 Uiso 0.75 1 calc PR . .
H14B H -0.0092 0.0329 0.9413 0.075 Uiso 0.75 1 calc PR . .
C15T C 0.0377(5) 0.0596(4) 0.8883(5) 0.087(3) Uani 0.75 1 d P . .
H15A H 0.0445 0.0267 0.8624 0.104 Uiso 0.75 1 calc PR . .
H15B H 0.0036 0.0809 0.8582 0.104 Uiso 0.75 1 calc PR . .
O4T O 0.0851(2) 0.0986(2) 0.9124(3) 0.0549(13) Uani 0.75 1 d P . .
O5T O 0.34846(19) -0.09962(15) 0.7386(2) 0.0616(11) Uani 1 1 d . . .
C20T C 0.3046(3) -0.0600(3) 0.7050(4) 0.0677(18) Uani 1 1 d . F .
H20A H 0.2678 -0.0782 0.6964 0.081 Uiso 1 1 calc R E 1
H20B H 0.3051 -0.0476 0.6610 0.081 Uiso 1 1 calc R E 1
C18T C 0.3418(7) -0.0384(13) 0.8232(10) 0.109(10) Uani 0.50 1 d P F 1
H18A H 0.3721 -0.0133 0.8549 0.131 Uiso 0.50 1 calc PR F 1
H18B H 0.3135 -0.0457 0.8423 0.131 Uiso 0.50 1 calc PR F 1
C17T C 0.3636(4) -0.0928(3) 0.8084(4) 0.083(2) Uani 0.50 1 d P F 1
H17A H 0.4050 -0.0929 0.8321 0.100 Uiso 0.50 1 calc PR F 1
H17B H 0.3489 -0.1263 0.8257 0.100 Uiso 0.50 1 calc PR F 1
C19T C 0.3146(4) -0.0106(3) 0.7502(5) 0.100(3) Uani 0.50 1 d P F 1
H19C H 0.2790 0.0097 0.7433 0.120 Uiso 0.50 1 calc PR F 1
H19D H 0.3404 0.0180 0.7430 0.120 Uiso 0.50 1 calc PR F 1
C18A C 0.3645(9) -0.0258(16) 0.8109(16) 0.160(16) Uani 0.50 1 d P F 2
H18C H 0.3616 -0.0111 0.8528 0.192 Uiso 0.50 1 calc PR F 2
H18D H 0.3990 -0.0099 0.8083 0.192 Uiso 0.50 1 calc PR F 2
C17A C 0.3636(4) -0.0928(3) 0.8084(4) 0.083(2) Uani 0.50 1 d P F 2
H17C H 0.4008 -0.1100 0.8356 0.100 Uiso 0.50 1 calc PR F 2
H17D H 0.3352 -0.1095 0.8232 0.100 Uiso 0.50 1 calc PR F 2
C19A C 0.3146(4) -0.0106(3) 0.7502(5) 0.100(3) Uani 0.50 1 d P F 2
H19E H 0.2820 -0.0039 0.7621 0.120 Uiso 0.50 1 calc PR F 2
H19F H 0.3212 0.0255 0.7287 0.120 Uiso 0.50 1 calc PR F 2
C23T C 0.5345(3) 0.4326(3) 0.5010(4) 0.0494(17) Uani 0.75 1 d P G 1
H23A H 0.5586 0.4674 0.5197 0.059 Uiso 0.75 1 calc PR G 1
H23B H 0.5095 0.4276 0.5253 0.059 Uiso 0.75 1 calc PR G 1
C21T C 0.5695(3) 0.3781(3) 0.5074(3) 0.0437(15) Uiso 0.75 1 d P G 1
H21A H 0.5632 0.3489 0.5378 0.052 Uiso 0.75 1 calc PR G 1
H21B H 0.6099 0.3880 0.5254 0.052 Uiso 0.75 1 calc PR G 1
C22T C 0.5490(3) 0.3546(3) 0.4344(3) 0.0402(15) Uani 0.75 1 d P G 1
H22A H 0.5800 0.3355 0.4264 0.048 Uiso 0.75 1 calc PR G 1
H22B H 0.5183 0.3257 0.4252 0.048 Uiso 0.75 1 calc PR G 1
O6T O 0.5291(2) 0.40635(19) 0.3917(2) 0.0435(10) Uani 0.75 1 d P G 1
C24T C 0.5005(3) 0.4392(3) 0.4249(4) 0.0473(18) Uani 0.75 1 d P G 1
H24A H 0.4621 0.4238 0.4122 0.057 Uiso 0.75 1 calc PR G 1
H24B H 0.4980 0.4811 0.4116 0.057 Uiso 0.75 1 calc PR G 1
C5A C 0.5288(12) 0.3756(12) 0.4439(14) 0.0774(19) Uiso 0.25 1 d PD H 2
H5A1 H 0.5071 0.3390 0.4345 0.116 Uiso 0.25 1 calc PR H 2
H5A2 H 0.5391 0.3870 0.4915 0.116 Uiso 0.25 1 calc PR H 2
H5A3 H 0.5628 0.3697 0.4357 0.116 Uiso 0.25 1 calc PR H 2
C6A C 0.4926(15) 0.4253(12) 0.3963(13) 0.0774(19) Uiso 0.25 1 d PD H 2
N3A N 0.4661(9) 0.4513(10) 0.3489(11) 0.0774(19) Uiso 0.25 1 d PD H 2
C1A C 0.2963(2) 0.2695(3) 0.5714(3) 0.0600(16) Uani 1 1 d D . .
H1A1 H 0.3208 0.2613 0.6190 0.090 Uiso 1 1 calc R . .
H1A2 H 0.3020 0.3102 0.5604 0.090 Uiso 1 1 calc R . .
H1A3 H 0.3055 0.2426 0.5418 0.090 Uiso 1 1 calc R . .
C2A C 0.2391(3) 0.2615(3) 0.5614(3) 0.0656(16) Uani 1 1 d D . .
N1A N 0.1939(3) 0.2540(3) 0.5555(4) 0.107(2) Uani 1 1 d . . .
C3A C 0.8192(6) 0.9881(6) 1.0765(7) 0.0774(19) Uiso 0.50 1 d P I 1
H3A1 H 0.8576 0.9785 1.0827 0.116 Uiso 0.50 1 calc PR I 1
H3A2 H 0.8170 0.9899 1.1210 0.116 Uiso 0.50 1 calc PR I 1
H3A3 H 0.8085 1.0262 1.0538 0.116 Uiso 0.50 1 calc PR I 1
N2A N 0.7524(5) 0.9071(5) 1.0016(6) 0.0774(19) Uiso 0.50 1 d P I 1
C4A C 0.7816(6) 0.9434(7) 1.0356(8) 0.0774(19) Uiso 0.50 1 d P I 1
O1W O 0.8174(8) 0.7492(9) 0.8631(10) 0.080(5) Uiso 0.25 1 d P J 2

loop_
_atom_site_aniso_label
_atom_site_aniso_U_11
_atom_site_aniso_U_22
_atom_site_aniso_U_33
_atom_site_aniso_U_23
_atom_site_aniso_U_13
_atom_site_aniso_U_12
C1 0.040(2) 0.045(3) 0.017(2) 0.0069(18) 0.0031(17) 0.0154(19)
C2 0.0243(18) 0.030(2) 0.0162(18) 0.0037(15) 0.0028(14) 0.0072(15)
C3 0.0250(18) 0.0225(19) 0.0148(17) 0.0009(14) 0.0063(14) 0.0033(14)
C4 0.0189(16) 0.0184(17) 0.0096(16) -0.0013(13) 0.0037(12) -0.0011(12)
C5 0.030(2) 0.037(2) 0.0141(18) -0.0041(16) 0.0062(15) 0.0099(16)
C6 0.032(2) 0.043(3) 0.0102(17) -0.0018(16) 0.0021(15) 0.0065(17)
C7 0.0180(16) 0.0144(17) 0.0141(16) -0.0006(13) 0.0052(13) -0.0029(12)
C8 0.0179(15) 0.0142(16) 0.0133(16) 0.0002(13) 0.0046(12) -0.0011(12)
C9 0.0213(17) 0.0108(16) 0.0188(17) -0.0008(13) 0.0075(13) -0.0008(12)
C10 0.0246(18) 0.0182(18) 0.0198(18) -0.0033(14) 0.0073(14) 0.0037(14)
C11 0.0262(18) 0.0211(19) 0.0152(17) -0.0017(14) 0.0082(14) 0.0021(14)
C12 0.0195(16) 0.0142(17) 0.0200(18) -0.0021(14) 0.0039(13) 0.0030(13)
C13 0.0283(19) 0.0151(18) 0.0208(19) 0.0036(14) 0.0055(15) 0.0057(14)
C14 0.0219(16) 0.0078(15) 0.0185(17) 0.0019(13) 0.0071(13) 0.0015(12)
C15 0.0249(17) 0.0106(16) 0.0164(17) 0.0049(13) 0.0077(14) 0.0012(13)
C16 0.031(2) 0.0169(18) 0.023(2) 0.0031(15) 0.0050(15) 0.0093(15)
C17 0.052(3) 0.023(2) 0.026(2) -0.0025(17) 0.0097(19) 0.0178(19)
C18 0.046(2) 0.022(2) 0.024(2) -0.0050(16) 0.0029(18) 0.0145(18)
C19 0.0218(17) 0.0101(16) 0.0216(18) 0.0017(13) 0.0057(14) 0.0016(12)
C20 0.0210(17) 0.0122(16) 0.0175(17) -0.0028(13) 0.0051(13) 0.0016(12)
C21 0.0208(16) 0.0109(16) 0.0125(16) 0.0018(12) 0.0064(13) 0.0032(12)
C22 0.0235(17) 0.0162(17) 0.0133(16) 0.0044(13) 0.0038(13) 0.0060(13)
C23 0.037(2) 0.0208(19) 0.0169(18) 0.0077(15) 0.0083(16) 0.0013(15)
C24 0.034(2) 0.0166(18) 0.027(2) 0.0071(15) 0.0132(16) -0.0016(15)
C25 0.0300(19) 0.028(2) 0.0126(17) 0.0020(15) 0.0030(14) -0.0005(15)
C26 0.048(3) 0.038(3) 0.018(2) -0.0084(18) 0.0036(18) -0.013(2)
C27 0.079(4) 0.083(4) 0.012(2) -0.006(2) -0.004(2) -0.037(3)
C28 0.077(4) 0.087(4) 0.014(2) 0.012(2) -0.005(2) -0.032(3)
C29 0.054(3) 0.051(3) 0.017(2) 0.007(2) 0.0023(19) -0.014(2)
C30 0.125(5) 0.115(5) 0.026(3) -0.016(3) -0.002(3) -0.069(5)
C31 0.025(2) 0.038(2) 0.042(3) 0.002(2) 0.0204(18) 0.0068(17)
C32 0.0169(17) 0.032(2) 0.0202(18) 0.0024(15) 0.0089(14) 0.0049(14)
C33 0.0187(16) 0.0231(19) 0.0152(17) 0.0024(14) 0.0084(13) -0.0001(13)
C34 0.0172(16) 0.0197(18) 0.0166(17) 0.0021(14) 0.0065(13) 0.0033(13)
C35 0.029(2) 0.0180(19) 0.043(2) -0.0005(17) 0.0189(18) 0.0002(15)
C36 0.027(2) 0.030(2) 0.041(2) 0.0028(18) 0.0184(18) 0.0107(16)
C37 0.0190(16) 0.0190(18) 0.0183(17) 0.0017(14) 0.0082(13) 0.0024(13)
C38 0.0195(16) 0.0158(17) 0.0104(15) -0.0004(12) 0.0075(12) 0.0022(12)
C39 0.0176(16) 0.0192(18) 0.0145(17) 0.0007(13) 0.0056(13) 0.0009(13)
C40 0.0275(19) 0.0160(18) 0.036(2) -0.0001(16) 0.0156(16) -0.0035(14)
C41 0.0254(19) 0.0170(19) 0.043(2) 0.0007(17) 0.0154(17) 0.0028(14)
C42 0.0198(17) 0.0223(18) 0.0172(17) -0.0001(14) 0.0107(13) 0.0003(13)
C43 0.0184(16) 0.0092(15) 0.0177(17) 0.0016(13) 0.0093(13) -0.0015(12)
C44 0.0204(16) 0.0140(16) 0.0113(16) 0.0002(12) 0.0073(13) -0.0013(12)
C45 0.0167(15) 0.0130(16) 0.0126(16) 0.0010(12) 0.0045(12) -0.0004(12)
C46 0.0241(17) 0.0148(17) 0.0187(18) 0.0004(14) 0.0119(14) 0.0020(13)
C47 0.0271(18) 0.0223(19) 0.0115(16) 0.0021(14) 0.0096(14) 0.0010(14)
C48 0.0253(17) 0.0137(17) 0.0136(17) 0.0040(13) 0.0059(13) 0.0007(13)
C49 0.0223(17) 0.0235(19) 0.0102(16) -0.0009(14) 0.0059(13) 0.0048(14)
C50 0.0183(16) 0.0159(17) 0.0139(16) 0.0007(13) 0.0065(13) -0.0010(12)
C51 0.0171(16) 0.0142(16) 0.0153(16) -0.0031(13) 0.0088(13) 0.0002(12)
C52 0.0171(15) 0.0098(15) 0.0203(17) -0.0012(13) 0.0103(13) -0.0016(12)
C53 0.0226(17) 0.0169(17) 0.0180(17) -0.0052(14) 0.0111(14) 0.0007(13)
C54 0.0248(17) 0.0189(18) 0.0115(16) -0.0038(13) 0.0086(13) -0.0008(13)
C55 0.0163(15) 0.0097(16) 0.0207(17) -0.0005(13) 0.0077(13) -0.0022(12)
C56 0.0207(17) 0.0160(18) 0.0217(19) -0.0037(14) 0.0014(14) -0.0013(13)
C57 0.0185(17) 0.0095(16) 0.037(2) -0.0009(15) 0.0041(15) 0.0010(13)
C58 0.0184(17) 0.0124(17) 0.037(2) -0.0009(15) 0.0127(15) 0.0016(13)
C59 0.0208(17) 0.0136(17) 0.028(2) -0.0018(14) 0.0119(15) -0.0022(13)
C60 0.028(2) 0.022(2) 0.045(3) 0.0012(19) -0.0017(18) 0.0096(16)
C61 0.031(2) 0.037(2) 0.026(2) -0.0038(18) 0.0055(17) -0.0132(17)
C62 0.0240(19) 0.028(2) 0.0203(19) -0.0036(16) 0.0033(15) -0.0088(15)
C63 0.0183(16) 0.0238(19) 0.0157(17) -0.0015(14) 0.0060(13) -0.0025(13)
C64 0.0259(18) 0.0195(18) 0.0160(17) 0.0003(14) 0.0062(14) -0.0040(14)
C65 0.046(3) 0.036(3) 0.021(2) 0.0093(18) 0.0012(18) -0.017(2)
C66 0.048(3) 0.031(2) 0.031(2) 0.0040(19) 0.009(2) -0.022(2)
C67 0.0232(17) 0.0207(18) 0.0161(17) -0.0006(14) 0.0078(14) -0.0044(13)
C68 0.0183(16) 0.0190(18) 0.0128(16) -0.0020(13) 0.0072(13) -0.0004(12)
C69 0.0189(16) 0.027(2) 0.0115(16) -0.0011(14) 0.0053(13) -0.0003(13)
C70 0.031(2) 0.031(2) 0.0159(18) 0.0058(16) 0.0039(15) -0.0030(16)
C71 0.039(2) 0.028(2) 0.0184(19) 0.0065(16) 0.0050(16) -0.0101(17)
C72 0.0213(17) 0.033(2) 0.0113(17) -0.0017(15) 0.0051(13) -0.0046(14)
C73 0.0206(16) 0.0207(18) 0.0118(16) -0.0033(13) 0.0068(13) 0.0037(13)
C74 0.0230(17) 0.0208(18) 0.0097(16) -0.0001(13) 0.0054(13) 0.0051(13)
C75 0.0239(17) 0.0168(17) 0.0165(17) -0.0052(14) 0.0089(14) 0.0030(13)
C76 0.0301(19) 0.032(2) 0.0102(17) -0.0029(15) 0.0041(14) 0.0079(16)
C77 0.032(2) 0.034(2) 0.0111(17) 0.0007(15) 0.0077(15) 0.0060(16)
C78 0.0284(19) 0.0241(19) 0.0149(17) -0.0007(14) 0.0103(14) 0.0033(14)
C79 0.0217(17) 0.027(2) 0.0132(17) -0.0029(14) 0.0040(13) 0.0037(14)
C80 0.0227(17) 0.0242(19) 0.0094(16) -0.0010(14) 0.0044(13) 0.0046(14)
C81 0.0182(16) 0.0196(18) 0.0113(16) -0.0043(13) 0.0049(12) -0.0007(13)
C82 0.0209(16) 0.0172(17) 0.0100(16) -0.0016(13) 0.0031(13) 0.0009(13)
C83 0.0262(18) 0.0133(17) 0.0198(18) -0.0040(14) 0.0048(14) 0.0001(13)
C84 0.0262(18) 0.0198(18) 0.0172(18) -0.0075(14) 0.0051(14) 0.0078(14)
C85 0.0211(17) 0.0171(18) 0.0157(17) -0.0040(14) 0.0025(13) 0.0001(13)
C86 0.0214(17) 0.0169(18) 0.0206(18) -0.0045(14) 0.0072(14) -0.0018(13)
C87 0.0205(17) 0.0227(19) 0.0203(18) -0.0011(15) 0.0047(14) -0.0014(14)
C88 0.031(2) 0.0169(19) 0.046(3) -0.0034(18) 0.0153(18) -0.0063(15)
C89 0.034(2) 0.0125(18) 0.049(3) -0.0058(17) 0.0219(19) 0.0002(15)
C90 0.027(2) 0.026(2) 0.038(2) -0.0008(18) 0.0133(17) -0.0066(16)
N1 0.0160(13) 0.0165(15) 0.0134(14) -0.0013(11) 0.0042(11) -0.0010(10)
N2 0.0158(13) 0.0132(14) 0.0117(13) 0.0002(11) 0.0043(10) -0.0004(10)
N3 0.0207(14) 0.0120(14) 0.0121(14) 0.0018(11) 0.0055(11) 0.0031(10)
N4 0.0270(16) 0.0241(17) 0.0118(15) -0.0055(12) 0.0015(12) 0.0013(12)
N5 0.0146(13) 0.0203(15) 0.0086(13) 0.0000(11) 0.0035(10) 0.0017(10)
N6 0.0157(13) 0.0158(14) 0.0109(13) -0.0007(11) 0.0054(10) 0.0002(10)
N7 0.0179(13) 0.0088(13) 0.0146(14) -0.0014(11) 0.0067(11) 0.0001(10)
N8 0.0177(14) 0.0100(13) 0.0150(14) -0.0021(11) 0.0007(11) -0.0013(10)
N9 0.0173(13) 0.0178(15) 0.0129(14) -0.0013(11) 0.0061(11) -0.0004(11)
N10 0.0171(13) 0.0174(15) 0.0111(13) -0.0007(11) 0.0057(11) 0.0011(10)
N11 0.0217(14) 0.0132(14) 0.0085(13) -0.0004(11) 0.0043(11) 0.0002(11)
N12 0.0176(14) 0.0135(14) 0.0148(14) -0.0031(11) 0.0038(11) -0.0003(10)
F1 0.195(5) 0.096(3) 0.049(2) -0.045(2) -0.066(3) 0.072(3)
F2 0.0341(14) 0.0411(16) 0.0469(17) -0.0087(13) -0.0003(12) 0.0000(11)
F3 0.0513(16) 0.0497(18) 0.0398(16) -0.0082(13) 0.0023(13) 0.0172(13)
F4 0.157(4) 0.057(2) 0.055(2) -0.0142(18) 0.015(2) 0.056(2)
F5 0.062(2) 0.093(3) 0.108(3) 0.018(2) 0.023(2) -0.034(2)
F6 0.214(6) 0.130(4) 0.145(5) 0.076(4) 0.154(5) 0.078(4)
F7 0.0315(14) 0.066(2) 0.061(2) -0.0128(16) 0.0176(13) 0.0140(13)
F8 0.0621(18) 0.0473(17) 0.0372(15) -0.0017(13) 0.0279(14) 0.0051(13)
F9 0.0499(15) 0.0382(15) 0.0311(14) 0.0019(11) 0.0136(12) -0.0063(12)
F10 0.0472(18) 0.065(2) 0.082(2) -0.0311(19) 0.0211(16) -0.0186(15)
F11 0.087(2) 0.064(2) 0.0285(16) -0.0034(15) -0.0209(15) 0.0309(18)
F12 0.0417(14) 0.0389(15) 0.0345(14) 0.0149(11) 0.0182(11) 0.0126(11)
F13 0.0748(19) 0.0356(15) 0.0244(13) 0.0006(11) 0.0186(13) -0.0069(13)
F14 0.0692(19) 0.0499(17) 0.0217(13) -0.0095(12) 0.0131(13) -0.0145(14)
F15 0.102(2) 0.0338(15) 0.0373(16) -0.0083(12) 0.0377(16) -0.0323(15)
F16 0.0393(13) 0.0247(12) 0.0418(15) 0.0030(10) 0.0255(11) -0.0031(10)
F17 0.085(2) 0.0373(16) 0.0586(19) 0.0183(14) 0.0481(17) 0.0359(15)
F18 0.0513(17) 0.0552(18) 0.0624(19) 0.0014(15) 0.0423(15) 0.0037(13)
F19 0.0668(18) 0.0438(16) 0.0330(14) -0.0189(12) 0.0306(13) -0.0138(13)
F20 0.0559(15) 0.0361(14) 0.0187(12) -0.0025(10) 0.0167(11) 0.0087(11)
F21 0.0504(15) 0.0335(14) 0.0219(12) -0.0071(10) 0.0076(11) -0.0011(11)
F22 0.0499(16) 0.0496(17) 0.0319(14) -0.0197(13) 0.0110(12) -0.0110(13)
F23 0.103(2) 0.0186(13) 0.0170(12) 0.0004(10) 0.0148(14) 0.0073(13)
F24 0.0696(18) 0.0224(13) 0.0250(13) 0.0019(10) 0.0107(12) 0.0176(12)
P1 0.0585(8) 0.0334(7) 0.0210(6) -0.0061(5) 0.0058(5) 0.0083(5)
P2 0.0268(5) 0.0338(6) 0.0264(6) -0.0007(5) 0.0030(4) 0.0070(4)
P3 0.0443(6) 0.0149(5) 0.0229(5) -0.0031(4) 0.0225(4) -0.0017(4)
P4 0.0471(6) 0.0169(5) 0.0127(5) -0.0031(4) 0.0092(4) 0.0034(4)
Ni1 0.0149(2) 0.0138(2) 0.0097(2) 0.00032(16) 0.00401(15) 0.00082(15)
Ni2 0.0174(2) 0.0107(2) 0.0107(2) -0.00254(16) 0.00324(16) 0.00113(15)
O1 0.0305(14) 0.0174(13) 0.0217(14) -0.0050(11) 0.0001(11) 0.0105(10)
O2 0.0250(12) 0.0103(12) 0.0180(13) 0.0017(10) 0.0041(10) 0.0047(9)
O3 0.0200(12) 0.0213(13) 0.0151(12) 0.0043(10) 0.0079(9) 0.0052(9)
O4 0.0185(12) 0.0313(15) 0.0110(12) -0.0017(10) 0.0055(9) 0.0058(10)
O5 0.0207(12) 0.0329(15) 0.0089(11) -0.0003(10) 0.0050(9) -0.0006(10)
O6 0.0234(13) 0.0340(15) 0.0115(12) -0.0085(11) 0.0059(10) -0.0021(11)
O1T 0.133(5) 0.106(4) 0.086(4) 0.010(3) 0.070(4) 0.052(4)
C1T 0.093(5) 0.116(7) 0.075(5) 0.008(5) 0.053(4) 0.041(5)
C2T 0.098(6) 0.088(6) 0.083(6) 0.019(5) 0.010(5) 0.000(5)
C3T 0.104(6) 0.086(5) 0.063(4) 0.016(4) 0.036(4) 0.039(4)
C4T 0.073(5) 0.125(7) 0.071(5) 0.020(5) 0.047(4) 0.042(4)
O2T 0.049(2) 0.027(2) 0.036(2) -0.0024(18) 0.0022(19) 0.0062(18)
C5T 0.068(4) 0.029(3) 0.026(3) 0.015(3) -0.014(3) -0.018(3)
C6T 0.057(4) 0.025(3) 0.035(3) 0.000(2) 0.018(3) -0.014(3)
C7T 0.103(6) 0.037(4) 0.049(4) -0.011(3) 0.041(4) -0.040(4)
C8T 0.042(4) 0.058(5) 0.034(4) -0.013(3) 0.006(3) -0.002(3)
C16T 0.109(7) 0.044(4) 0.041(4) -0.007(3) 0.019(4) -0.024(4)
C13T 0.094(6) 0.036(4) 0.045(4) 0.010(3) 0.009(4) -0.001(4)
C14T 0.069(5) 0.056(5) 0.047(4) 0.015(4) 0.008(4) -0.005(4)
C15T 0.130(9) 0.069(6) 0.065(6) -0.018(5) 0.043(6) -0.050(6)
O4T 0.063(3) 0.037(3) 0.070(4) -0.001(2) 0.032(3) -0.019(2)
O5T 0.103(3) 0.0304(19) 0.070(3) 0.0151(18) 0.054(3) 0.0246(19)
C20T 0.071(4) 0.069(4) 0.085(5) 0.025(4) 0.053(4) 0.022(3)
C18T 0.042(10) 0.17(2) 0.075(12) -0.067(12) -0.019(8) 0.059(13)
C17T 0.121(6) 0.077(5) 0.069(5) 0.004(4) 0.056(5) 0.032(4)
C19T 0.093(6) 0.045(4) 0.151(9) -0.026(5) 0.040(6) 0.005(4)
C18A 0.063(15) 0.22(3) 0.18(2) -0.15(2) 0.026(15) 0.031(17)
C17A 0.121(6) 0.077(5) 0.069(5) 0.004(4) 0.056(5) 0.032(4)
C19A 0.093(6) 0.045(4) 0.151(9) -0.026(5) 0.040(6) 0.005(4)
C23T 0.063(4) 0.045(4) 0.051(4) -0.007(3) 0.034(4) 0.000(3)
C22T 0.047(4) 0.034(4) 0.040(4) -0.002(3) 0.017(3) 0.008(3)
O6T 0.060(3) 0.036(2) 0.038(3) -0.005(2) 0.024(2) -0.005(2)
C24T 0.054(4) 0.053(4) 0.045(4) 0.005(3) 0.030(4) 0.013(3)
C1A 0.056(3) 0.068(4) 0.045(3) -0.034(3) 0.010(3) -0.003(3)
C2A 0.083(5) 0.068(4) 0.053(4) 0.004(3) 0.034(3) 0.005(3)
N1A 0.096(5) 0.120(6) 0.125(6) 0.032(5) 0.066(5) 0.005(4)

loop_
_atom_type_symbol
_atom_type_description
_atom_type_scat_dispersion_real
_atom_type_scat_dispersion_imag
_atom_type_scat_source
C C 0.0015 0.0009 'International Tables Vol C Tables 4.2.6.8 and 6.1.1.4'
H H 0.0000 0.0000 'International Tables Vol C Tables 4.2.6.8 and 6.1.1.4'
N N 0.0030 0.0019 'International Tables Vol C Tables 4.2.6.8 and 6.1.1.4'
F F 0.0096 0.0061 'International Tables Vol C Tables 4.2.6.8 and 6.1.1.4'
P P 0.0667 0.0580 'International Tables Vol C Tables 4.2.6.8 and 6.1.1.4'
Ni Ni 0.3147 0.7232 'International Tables Vol C Tables 4.2.6.8 and 6.1.1.4'
O O 0.0056 0.0036 'International Tables Vol C Tables 4.2.6.8 and 6.1.1.4'

loop_
_geom_angle_atom_site_label_1
_geom_angle_atom_site_label_2
_geom_angle_atom_site_label_3
_geom_angle
C2 C1 H1A 109.5
C2 C1 H1B 109.5
H1A C1 H1B 109.5
C2 C1 H1C 109.5
H1A C1 H1C 109.5
H1B C1 H1C 109.5
C6 C2 C3 117.2(3)
C6 C2 C1 121.8(3)
C3 C2 C1 121.0(3)
N1 C3 C2 123.8(3)
N1 C3 H3 118.1
C2 C3 H3 118.1
N1 C4 C5 120.9(3)
N1 C4 C7 115.8(3)
C5 C4 C7 123.3(3)
C4 C5 C6 119.4(3)
C4 C5 H5 120.3
C6 C5 H5 120.3
C2 C6 C5 119.9(3)
C2 C6 H6 120.0
C5 C6 H6 120.0
N2 C7 C11 121.5(3)
N2 C7 C4 115.8(3)
C11 C7 C4 122.8(3)
N2 C8 C9 123.5(3)
N2 C8 H8 118.3
C9 C8 H8 118.3
C10 C9 C8 117.9(3)
C10 C9 C12 124.2(3)
C8 C9 C12 117.8(3)
C9 C10 C11 119.4(3)
C9 C10 H10 120.3
C11 C10 H10 120.3
C7 C11 C10 119.1(3)
C7 C11 H11 120.5
C10 C11 H11 120.5
O1 C12 C9 109.8(3)
O1 C12 H12A 109.7
C9 C12 H12A 109.7
O1 C12 H12B 109.7
C9 C12 H12B 109.7
H12A C12 H12B 108.2
O1 C13 C18 116.4(3)
O1 C13 C14 122.7(3)
C18 C13 C14 120.9(3)
C13 C14 C15 118.9(3)
C13 C14 H14 120.5
C15 C14 H14 120.5
O2 C15 C16 116.1(3)
O2 C15 C14 123.0(3)
C16 C15 C14 120.9(3)
C17 C16 C15 118.7(3)
C17 C16 H16 120.6
C15 C16 H16 120.6
C16 C17 C18 121.5(4)
C16 C17 H17 119.2
C18 C17 H17 119.2
C13 C18 C17 118.9(4)
C13 C18 H18 120.5
C17 C18 H18 120.5
O2 C19 C20 107.5(3)
O2 C19 H19A 110.2
C20 C19 H19A 110.2
O2 C19 H19B 110.2
C20 C19 H19B 110.2
H19A C19 H19B 108.5
C21 C20 C24 117.4(3)
C21 C20 C19 120.8(3)
C24 C20 C19 121.9(3)
N3 C21 C20 123.6(3)
N3 C21 H21 118.2
C20 C21 H21 118.2
N3 C22 C23 121.9(3)
N3 C22 C25 115.2(3)
C23 C22 C25 122.8(3)
C24 C23 C22 119.2(3)
C24 C23 H23 120.4
C22 C23 H23 120.4
C23 C24 C20 119.7(3)
C23 C24 H24 120.2
C20 C24 H24 120.2
N4 C25 C29 121.2(4)
N4 C25 C22 115.9(3)
C29 C25 C22 122.9(4)
N4 C26 C27 123.6(4)
N4 C26 H26 118.2
C27 C26 H26 118.2
C28 C27 C26 116.5(4)
C28 C27 C30 123.8(5)
C26 C27 C30 119.7(5)
C27 C28 C29 121.1(4)
C27 C28 H28 119.4
C29 C28 H28 119.4
C28 C29 C25 118.3(4)
C28 C29 H29 120.9
C25 C29 H29 120.9
C27 C30 H30A 109.5
C27 C30 H30B 109.5
H30A C30 H30B 109.5
C27 C30 H30C 109.5
H30A C30 H30C 109.5
H30B C30 H30C 109.5
C32 C31 H31A 109.5
C32 C31 H31B 109.5
H31A C31 H31B 109.5
C32 C31 H31C 109.5
H31A C31 H31C 109.5
H31B C31 H31C 109.5
C36 C32 C33 116.5(3)
C36 C32 C31 122.4(3)
C33 C32 C31 121.1(4)
N5 C33 C32 123.9(3)
N5 C33 H33 118.0
C32 C33 H33 118.0
N5 C34 C35 121.7(3)
N5 C34 C37 115.7(3)
C35 C34 C37 122.5(3)
C34 C35 C36 118.9(4)
C34 C35 H35 120.6
C36 C35 H35 120.6
C32 C36 C35 120.6(4)
C32 C36 H36 119.7
C35 C36 H36 119.7
N6 C37 C41 122.0(3)
N6 C37 C34 114.6(3)
C41 C37 C34 123.4(3)
N6 C38 C39 123.8(3)
N6 C38 H38 118.1
C39 C38 H38 118.1
C38 C39 C40 117.5(3)
C38 C39 C42 120.2(3)
C40 C39 C42 122.2(3)
C41 C40 C39 119.2(3)
C41 C40 H40 120.4
C39 C40 H40 120.4
C40 C41 C37 119.5(3)
C40 C41 H41 120.3
C37 C41 H41 120.3
O3 C42 C39 108.7(3)
O3 C42 H42A 109.9
C39 C42 H42A 109.9
O3 C42 H42B 109.9
C39 C42 H42B 109.9
H42A C42 H42B 108.3
O3 C43 C48 115.4(3)
O3 C43 C44 123.2(3)
C48 C43 C44 121.3(3)
C45 C44 C43 118.4(3)
C45 C44 H44 120.8
C43 C44 H44 120.8
O4 C45 C46 115.7(3)
O4 C45 C44 123.1(3)
C46 C45 C44 121.1(3)
C45 C46 C47 119.6(3)
C45 C46 H46 120.2
C47 C46 H46 120.2
C46 C47 C48 120.5(3)
C46 C47 H47 119.7
C48 C47 H47 119.7
C43 C48 C47 118.8(3)
C43 C48 H48 120.6
C47 C48 H48 120.6
O4 C49 C50 107.8(3)
O4 C49 H49A 110.1
C50 C49 H49A 110.1
O4 C49 H49B 110.1
C50 C49 H49B 110.1
H49A C49 H49B 108.5
C51 C50 C54 117.5(3)
C51 C50 C49 119.9(3)
C54 C50 C49 122.5(3)
N7 C51 C50 123.2(3)
N7 C51 H51 118.4
C50 C51 H51 118.4
N7 C52 C53 121.0(3)
N7 C52 C55 116.0(3)
C53 C52 C55 123.0(3)
C52 C53 C54 119.6(3)
C52 C53 H53 120.2
C54 C53 H53 120.2
C53 C54 C50 119.5(3)
C53 C54 H54 120.2
C50 C54 H54 120.2
N8 C55 C59 121.0(3)
N8 C55 C52 115.9(3)
C59 C55 C52 123.1(3)
N8 C56 C57 123.9(3)
N8 C56 H56 118.1
C57 C56 H56 118.1
C56 C57 C58 117.2(3)
C56 C57 C60 120.4(4)
C58 C57 C60 122.4(3)
C59 C58 C57 120.1(3)
C59 C58 H58 119.9
C57 C58 H58 119.9
C58 C59 C55 119.4(3)
C58 C59 H59 120.3
C55 C59 H59 120.3
C57 C60 H60A 109.5
C57 C60 H60B 109.5
H60A C60 H60B 109.5
C57 C60 H60C 109.5
H60A C60 H60C 109.5
H60B C60 H60C 109.5
C62 C61 H61A 109.5
C62 C61 H61B 109.5
H61A C61 H61B 109.5
C62 C61 H61C 109.5
H61A C61 H61C 109.5
H61B C61 H61C 109.5
C66 C62 C63 116.8(3)
C66 C62 C61 122.4(4)
C63 C62 C61 120.8(4)
N9 C63 C62 123.8(3)
N9 C63 H63 118.1
C62 C63 H63 118.1
N9 C64 C65 121.1(3)
N9 C64 C67 115.8(3)
C65 C64 C67 123.1(3)
C64 C65 C66 119.1(4)
C64 C65 H65 120.4
C66 C65 H65 120.4
C62 C66 C65 120.3(4)
C62 C66 H66 119.9
C65 C66 H66 119.9
N10 C67 C71 120.5(3)
N10 C67 C64 115.1(3)
C71 C67 C64 124.4(3)
N10 C68 C69 123.1(3)
N10 C68 H68 118.5
C69 C68 H68 118.5
C70 C69 C68 118.1(3)
C70 C69 C72 123.2(3)
C68 C69 C72 118.5(3)
C69 C70 C71 119.0(3)
C69 C70 H70 120.5
C71 C70 H70 120.5
C70 C71 C67 120.5(4)
C70 C71 H71 119.7
C67 C71 H71 119.7
O5 C72 C69 108.8(3)
O5 C72 H72A 109.9
C69 C72 H72A 109.9
O5 C72 H72B 109.9
C69 C72 H72B 109.9
H72A C72 H72B 108.3
O5 C73 C78 116.6(3)
O5 C73 C74 122.3(3)
C78 C73 C74 121.1(3)
C75 C74 C73 118.8(3)
C75 C74 H74 120.6
C73 C74 H74 120.6
O6 C75 C74 122.9(3)
O6 C75 C76 116.1(3)
C74 C75 C76 121.0(3)
C77 C76 C75 118.5(3)
C77 C76 H76 120.7
C75 C76 H76 120.7
C76 C77 C78 121.5(3)
C76 C77 H77 119.2
C78 C77 H77 119.2
C73 C78 C77 119.0(4)
C73 C78 H78 120.5
C77 C78 H78 120.5
O6 C79 C80 109.4(3)
O6 C79 H79A 109.8
C80 C79 H79A 109.8
O6 C79 H79B 109.8
C80 C79 H79B 109.8
H79A C79 H79B 108.3
C84 C80 C81 117.6(3)
C84 C80 C79 122.8(3)
C81 C80 C79 119.6(3)
N11 C81 C80 123.5(3)
N11 C81 H81 118.2
C80 C81 H81 118.2
N11 C82 C83 121.4(3)
N11 C82 C85 115.0(3)
C83 C82 C85 123.6(3)
C84 C83 C82 119.4(3)
C84 C83 H83 120.3
C82 C83 H83 120.3
C80 C84 C83 119.7(3)
C80 C84 H84 120.2
C83 C84 H84 120.2
N12 C85 C89 121.4(3)
N12 C85 C82 116.0(3)
C89 C85 C82 122.6(3)
N12 C86 C87 123.7(3)
N12 C86 H86 118.1
C87 C86 H86 118.1
C88 C87 C86 116.5(3)
C88 C87 C90 122.6(4)
C86 C87 C90 120.8(3)
C87 C88 C89 120.6(4)
C87 C88 H88 119.7
C89 C88 H88 119.7
C85 C89 C88 119.2(4)
C85 C89 H89 120.4
C88 C89 H89 120.4
C87 C90 H90A 109.5
C87 C90 H90B 109.5
H90A C90 H90B 109.5
C87 C90 H90C 109.5
H90A C90 H90C 109.5
H90B C90 H90C 109.5
C3 N1 C4 118.8(3)
C3 N1 Ni1 126.2(2)
C4 N1 Ni1 114.8(2)
C8 N2 C7 118.6(3)
C8 N2 Ni1 126.9(2)
C7 N2 Ni1 114.5(2)
C22 N3 C21 118.2(3)
C22 N3 Ni2 114.9(2)
C21 N3 Ni2 126.8(2)
C26 N4 C25 119.1(3)
C26 N4 Ni2 126.1(3)
C25 N4 Ni2 114.5(2)
C33 N5 C34 118.4(3)
C33 N5 Ni1 126.0(2)
C34 N5 Ni1 115.5(2)
C38 N6 C37 117.7(3)
C38 N6 Ni1 127.4(2)
C37 N6 Ni1 114.6(2)
C51 N7 C52 119.2(3)
C51 N7 Ni2 126.1(2)
C52 N7 Ni2 114.4(2)
C56 N8 C55 118.4(3)
C56 N8 Ni2 127.5(2)
C55 N8 Ni2 114.1(2)
C63 N9 C64 118.8(3)
C63 N9 Ni1 126.7(2)
C64 N9 Ni1 114.1(2)
C68 N10 C67 118.7(3)
C68 N10 Ni1 126.0(2)
C67 N10 Ni1 115.0(2)
C81 N11 C82 118.2(3)
C81 N11 Ni2 127.0(2)
C82 N11 Ni2 114.5(2)
C85 N12 C86 118.5(3)
C85 N12 Ni2 114.7(2)
C86 N12 Ni2 126.6(2)
F6 P1 F1 92.7(4)
F6 P1 F4 91.6(3)
F1 P1 F4 91.4(2)
F6 P1 F5 175.8(3)
F1 P1 F5 90.5(3)
F4 P1 F5 91.1(3)
F6 P1 F2 89.8(3)
F1 P1 F2 177.0(3)
F4 P1 F2 90.24(18)
F5 P1 F2 87.00(19)
F6 P1 F3 88.1(2)
F1 P1 F3 89.22(19)
F4 P1 F3 179.3(2)
F5 P1 F3 89.2(2)
F2 P1 F3 89.11(15)
F11 P2 F10 91.7(2)
F11 P2 F7 90.97(19)
F10 P2 F7 90.42(18)
F11 P2 F9 89.31(18)
F10 P2 F9 178.99(19)
F7 P2 F9 89.87(16)
F11 P2 F8 90.23(18)
F10 P2 F8 89.77(17)
F7 P2 F8 178.78(17)
F9 P2 F8 89.92(15)
F11 P2 F12 178.39(19)
F10 P2 F12 89.96(18)
F7 P2 F12 89.13(15)
F9 P2 F12 89.09(14)
F8 P2 F12 89.67(14)
F14 P3 F16 92.76(15)
F14 P3 F17 92.96(17)
F16 P3 F17 90.93(15)
F14 P3 F18 91.19(16)
F16 P3 F18 89.96(14)
F17 P3 F18 175.71(18)
F14 P3 F15 89.44(15)
F16 P3 F15 177.64(17)
F17 P3 F15 89.81(17)
F18 P3 F15 89.14(17)
F14 P3 F13 177.92(17)
F16 P3 F13 88.87(14)
F17 P3 F13 88.30(16)
F18 P3 F13 87.52(16)
F15 P3 F13 88.91(15)
F24 P4 F22 91.04(16)
F24 P4 F19 90.69(15)
F22 P4 F19 90.74(15)
F24 P4 F20 90.20(14)
F22 P4 F20 89.53(14)
F19 P4 F20 179.06(16)
F24 P4 F21 90.11(14)
F22 P4 F21 178.81(16)
F19 P4 F21 88.90(14)
F20 P4 F21 90.81(14)
F24 P4 F23 179.04(18)
F22 P4 F23 89.79(16)
F19 P4 F23 89.79(15)
F20 P4 F23 89.32(14)
F21 P4 F23 89.07(15)
N5 Ni1 N10 92.90(11)
N5 Ni1 N1 95.73(11)
N10 Ni1 N1 168.33(11)
N5 Ni1 N2 170.99(11)
N10 Ni1 N2 93.44(11)
N1 Ni1 N2 78.93(11)
N5 Ni1 N6 78.33(11)
N10 Ni1 N6 98.13(11)
N1 Ni1 N6 91.31(11)
N2 Ni1 N6 94.42(10)
N5 Ni1 N9 98.69(11)
N10 Ni1 N9 78.38(11)
N1 Ni1 N9 92.53(11)
N2 Ni1 N9 88.87(11)
N6 Ni1 N9 175.36(11)
N12 Ni2 N11 78.78(11)
N12 Ni2 N7 93.43(11)
N11 Ni2 N7 96.95(10)
N12 Ni2 N4 96.71(12)
N11 Ni2 N4 93.33(11)
N7 Ni2 N4 166.78(12)
N12 Ni2 N8 95.75(11)
N11 Ni2 N8 173.17(11)
N7 Ni2 N8 79.18(11)
N4 Ni2 N8 91.35(12)
N12 Ni2 N3 171.87(11)
N11 Ni2 N3 94.99(11)
N7 Ni2 N3 92.51(11)
N4 Ni2 N3 78.29(12)
N8 Ni2 N3 90.82(11)
C13 O1 C12 115.7(3)
C15 O2 C19 116.5(3)
C43 O3 C42 116.4(3)
C45 O4 C49 117.9(3)
C73 O5 C72 115.7(3)
C75 O6 C79 116.2(3)
C1T O1T C4T 106.5(6)
O1T C1T C2T 106.1(7)
O1T C1T H1T1 110.5
C2T C1T H1T1 110.5
O1T C1T H1T2 110.5
C2T C1T H1T2 110.5
H1T1 C1T H1T2 108.7
C3T C2T C1T 105.9(7)
C3T C2T H2T1 110.6
C1T C2T H2T1 110.6
C3T C2T H2T2 110.6
C1T C2T H2T2 110.6
H2T1 C2T H2T2 108.7
C4T C3T C2T 104.3(7)
C4T C3T H3T1 110.9
C2T C3T H3T1 110.9
C4T C3T H3T2 110.9
C2T C3T H3T2 110.9
H3T1 C3T H3T2 108.9
C3T C4T O1T 110.9(6)
C3T C4T H4T1 109.5
O1T C4T H4T1 109.5
C3T C4T H4T2 109.5
O1T C4T H4T2 109.5
H4T1 C4T H4T2 108.1
C5T O2T C8T 105.8(5)
O2T C5T C6T 108.3(5)
O2T C5T H5T1 110.0
C6T C5T H5T1 110.0
O2T C5T H5T2 110.0
C6T C5T H5T2 110.0
H5T1 C5T H5T2 108.4
C5T C6T C7T 102.3(5)
C5T C6T H6T1 111.3
C7T C6T H6T1 111.3
C5T C6T H6T2 111.3
C7T C6T H6T2 111.3
H6T1 C6T H6T2 109.2
C8T C7T C6T 102.2(6)
C8T C7T H7T1 111.3
C6T C7T H7T1 111.3
C8T C7T H7T2 111.3
C6T C7T H7T2 111.3
H7T1 C7T H7T2 109.2
O2T C8T C7T 108.5(5)
O2T C8T H8T1 110.0
C7T C8T H8T1 110.0
O2T C8T H8T2 110.0
C7T C8T H8T2 110.0
H8T1 C8T H8T2 108.4
O3T C9T C10T 112.8(9)
O3T C9T H9T1 109.0
C10T C9T H9T1 109.0
O3T C9T H9T2 109.0
C10T C9T H9T2 109.0
H9T1 C9T H9T2 107.8
C12T O3T C9T 106.0(10)
C9T C10T C11T 96.2(9)
C9T C10T H10A 112.5
C11T C10T H10A 112.5
C9T C10T H10B 112.5
C11T C10T H10B 112.5
H10A C10T H10B 110.0
C10T C11T C12T 100.2(8)
C10T C11T H11A 111.7
C12T C11T H11A 111.7
C10T C11T H11B 111.7
C12T C11T H11B 111.7
H11A C11T H11B 109.5
O3T C12T C11T 113.0(9)
O3T C12T H12C 109.0
C11T C12T H12C 109.0
O3T C12T H12D 109.0
C11T C12T H12D 109.0
H12C C12T H12D 107.8
O3TA C9A C11A 102(2)
O3TA C9A H9A1 111.3
C11A C9A H9A1 111.3
O3TA C9A H9A2 111.3
C11A C9A H9A2 111.3
H9A1 C9A H9A2 109.2
C10A O3TA C9A 119(2)
O3TA C10A C12A 103.6(17)
O3TA C10A H10C 111.0
C12A C10A H10C 111.0
O3TA C10A H10D 111.0
C12A C10A H10D 111.0
H10C C10A H10D 109.0
C12A C11A C9A 105.4(18)
C12A C11A H11C 110.7
C9A C11A H11C 110.7
C12A C11A H11D 110.7
C9A C11A H11D 110.7
H11C C11A H11D 108.8
C11A C12A C10A 101.7(18)
C11A C12A H12E 111.4
C10A C12A H12E 111.4
C11A C12A H12F 111.4
C10A C12A H12F 111.4
H12E C12A H12F 109.3
C11B O3TB C9B 113.1(15)
O3TB C9B C10B 96.4(18)
O3TB C9B H9B1 112.5
C10B C9B H9B1 112.5
O3TB C9B H9B2 112.5
C10B C9B H9B2 112.5
H9B1 C9B H9B2 110.0
C12B C10B C9B 102.1(15)
C12B C10B H10E 111.3
C9B C10B H10E 111.3
C12B C10B H10F 111.3
C9B C10B H10F 111.3
H10E C10B H10F 109.2
O3TB C11B C12B 107.7(16)
O3TB C11B H11E 110.2
C12B C11B H11E 110.2
O3TB C11B H11F 110.2
C12B C11B H11F 110.2
H11E C11B H11F 108.5
C10B C12B C11B 96.1(15)
C10B C12B H12G 112.5
C11B C12B H12G 112.5
C10B C12B H12H 112.5
C11B C12B H12H 112.5
H12G C12B H12H 110.0
O4T C16T C13T 101.6(6)
O4T C16T H16A 111.4
C13T C16T H16A 111.4
O4T C16T H16B 111.4
C13T C16T H16B 111.4
H16A C16T H16B 109.3
C14T C13T C16T 101.2(7)
C14T C13T H13A 111.5
C16T C13T H13A 111.5
C14T C13T H13B 111.5
C16T C13T H13B 111.5
H13A C13T H13B 109.3
C15T C14T C13T 100.9(7)
C15T C14T H14A 111.6
C13T C14T H14A 111.6
C15T C14T H14B 111.6
C13T C14T H14B 111.6
H14A C14T H14B 109.4
O4T C15T C14T 106.5(7)
O4T C15T H15A 110.4
C14T C15T H15A 110.4
O4T C15T H15B 110.4
C14T C15T H15B 110.4
H15A C15T H15B 108.6
C16T O4T C15T 114.2(6)
C17T O5T C20T 107.5(5)
O5T C20T C19T 105.4(6)
O5T C20T H20A 110.7
C19T C20T H20A 110.7
O5T C20T H20B 110.7
C19T C20T H20B 110.7
H20A C20T H20B 108.8
C17T C18T C19T 100.7(11)
C17T C18T H18A 111.6
C19T C18T H18A 111.6
C17T C18T H18B 111.6
C19T C18T H18B 111.6
H18A C18T H18B 109.4
O5T C17T C18T 111.4(10)
O5T C17T H17A 109.4
C18T C17T H17A 109.4
O5T C17T H17B 109.4
C18T C17T H17B 109.4
H17A C17T H17B 108.0
C20T C19T C18T 104.2(10)
C20T C19T H19C 110.9
C18T C19T H19C 110.9
C20T C19T H19D 110.9
C18T C19T H19D 110.9
H19C C19T H19D 108.9
H18C C18A H18D 109.2
C21T C23T C24T 104.3(5)
C21T C23T H23A 110.9
C24T C23T H23A 110.9
C21T C23T H23B 110.9
C24T C23T H23B 110.9
H23A C23T H23B 108.9
C23T C21T C22T 104.1(5)
C23T C21T H21A 110.9
C22T C21T H21A 110.9
C23T C21T H21B 110.9
C22T C21T H21B 110.9
H21A C21T H21B 109.0
O6T C22T C21T 104.5(5)
O6T C22T H22A 110.8
C21T C22T H22A 110.8
O6T C22T H22B 110.8
C21T C22T H22B 110.8
H22A C22T H22B 108.9
C24T O6T C22T 103.6(5)
O6T C24T C23T 106.9(6)
O6T C24T H24A 110.3
C23T C24T H24A 110.3
O6T C24T H24B 110.3
C23T C24T H24B 110.3
H24A C24T H24B 108.6
C6A C5A H5A1 109.5
C6A C5A H5A2 109.5
H5A1 C5A H5A2 109.5
C6A C5A H5A3 109.5
H5A1 C5A H5A3 109.5
H5A2 C5A H5A3 109.5
N3A C6A C5A 162(3)
C2A C1A H1A1 109.5
C2A C1A H1A2 109.5
H1A1 C1A H1A2 109.5
C2A C1A H1A3 109.5
H1A1 C1A H1A3 109.5
H1A2 C1A H1A3 109.5
N1A C2A C1A 177.6(8)
N2A C4A C3A 177.9(17)

loop_
_geom_bond_atom_site_label_1
_geom_bond_atom_site_label_2
_geom_bond_distance
C1 C2 1.506(5)
C1 H1A 0.9800
C1 H1B 0.9800
C1 H1C 0.9800
C2 C6 1.373(5)
C2 C3 1.389(5)
C3 N1 1.336(4)
C3 H3 0.9500
C4 N1 1.349(4)
C4 C5 1.385(5)
C4 C7 1.480(5)
C5 C6 1.392(5)
C5 H5 0.9500
C6 H6 0.9500
C7 N2 1.349(4)
C7 C11 1.383(5)
C8 N2 1.336(4)
C8 C9 1.385(5)
C8 H8 0.9500
C9 C10 1.376(5)
C9 C12 1.504(5)
C10 C11 1.396(5)
C10 H10 0.9500
C11 H11 0.9500
C12 O1 1.418(4)
C12 H12A 0.9900
C12 H12B 0.9900
C13 O1 1.375(4)
C13 C18 1.386(5)
C13 C14 1.389(5)
C14 C15 1.393(5)
C14 H14 0.9500
C15 O2 1.371(4)
C15 C16 1.390(5)
C16 C17 1.381(6)
C16 H16 0.9500
C17 C18 1.387(6)
C17 H17 0.9500
C18 H18 0.9500
C19 O2 1.433(4)
C19 C20 1.498(5)
C19 H19A 0.9900
C19 H19B 0.9900
C20 C21 1.380(5)
C20 C24 1.390(5)
C21 N3 1.342(4)
C21 H21 0.9500
C22 N3 1.339(4)
C22 C23 1.383(5)
C22 C25 1.479(5)
C23 C24 1.375(5)
C23 H23 0.9500
C24 H24 0.9500
C25 N4 1.345(5)
C25 C29 1.390(5)
C26 N4 1.326(5)
C26 C27 1.396(6)
C26 H26 0.9500
C27 C28 1.372(8)
C27 C30 1.515(7)
C28 C29 1.384(7)
C28 H28 0.9500
C29 H29 0.9500
C30 H30A 0.9800
C30 H30B 0.9800
C30 H30C 0.9800
C31 C32 1.498(5)
C31 H31A 0.9800
C31 H31B 0.9800
C31 H31C 0.9800
C32 C36 1.376(6)
C32 C33 1.395(5)
C33 N5 1.334(4)
C33 H33 0.9500
C34 N5 1.343(5)
C34 C35 1.382(5)
C34 C37 1.484(5)
C35 C36 1.384(5)
C35 H35 0.9500
C36 H36 0.9500
C37 N6 1.349(4)
C37 C41 1.382(5)
C38 N6 1.340(4)
C38 C39 1.381(5)
C38 H38 0.9500
C39 C40 1.396(5)
C39 C42 1.498(4)
C40 C41 1.375(5)
C40 H40 0.9500
C41 H41 0.9500
C42 O3 1.435(4)
C42 H42A 0.9900
C42 H42B 0.9900
C43 O3 1.372(4)
C43 C48 1.390(5)
C43 C44 1.393(5)
C44 C45 1.387(4)
C44 H44 0.9500
C45 O4 1.371(4)
C45 C46 1.382(5)
C46 C47 1.387(5)
C46 H46 0.9500
C47 C48 1.392(5)
C47 H47 0.9500
C48 H48 0.9500
C49 O4 1.421(4)
C49 C50 1.505(5)
C49 H49A 0.9900
C49 H49B 0.9900
C50 C51 1.387(5)
C50 C54 1.389(5)
C51 N7 1.338(4)
C51 H51 0.9500
C52 N7 1.348(4)
C52 C53 1.383(5)
C52 C55 1.475(5)
C53 C54 1.387(5)
C53 H53 0.9500
C54 H54 0.9500
C55 N8 1.351(4)
C55 C59 1.392(5)
C56 N8 1.342(4)
C56 C57 1.382(5)
C56 H56 0.9500
C57 C58 1.383(6)
C57 C60 1.507(5)
C58 C59 1.376(5)
C58 H58 0.9500
C59 H59 0.9500
C60 H60A 0.9800
C60 H60B 0.9800
C60 H60C 0.9800
C61 C62 1.506(5)
C61 H61A 0.9800
C61 H61B 0.9800
C61 H61C 0.9800
C62 C66 1.381(6)
C62 C63 1.383(5)
C63 N9 1.342(4)
C63 H63 0.9500
C64 N9 1.343(4)
C64 C65 1.383(5)
C64 C67 1.482(5)
C65 C66 1.389(6)
C65 H65 0.9500
C66 H66 0.9500
C67 N10 1.351(4)
C67 C71 1.384(5)
C68 N10 1.338(4)
C68 C69 1.391(5)
C68 H68 0.9500
C69 C70 1.373(5)
C69 C72 1.504(5)
C70 C71 1.379(5)
C70 H70 0.9500
C71 H71 0.9500
C72 O5 1.428(4)
C72 H72A 0.9900
C72 H72B 0.9900
C73 O5 1.376(4)
C73 C78 1.377(5)
C73 C74 1.391(5)
C74 C75 1.389(5)
C74 H74 0.9500
C75 O6 1.373(4)
C75 C76 1.393(5)
C76 C77 1.380(6)
C76 H76 0.9500
C77 C78 1.386(5)
C77 H77 0.9500
C78 H78 0.9500
C79 O6 1.423(4)
C79 C80 1.490(5)
C79 H79A 0.9900
C79 H79B 0.9900
C80 C84 1.378(5)
C80 C81 1.384(5)
C81 N11 1.339(4)
C81 H81 0.9500
C82 N11 1.349(4)
C82 C83 1.384(5)
C82 C85 1.471(5)
C83 C84 1.379(5)
C83 H83 0.9500
C84 H84 0.9500
C85 N12 1.340(4)
C85 C89 1.375(5)
C86 N12 1.341(4)
C86 C87 1.389(5)
C86 H86 0.9500
C87 C88 1.372(5)
C87 C90 1.511(5)
C88 C89 1.380(6)
C88 H88 0.9500
C89 H89 0.9500
C90 H90A 0.9800
C90 H90B 0.9800
C90 H90C 0.9800
N1 Ni1 2.082(3)
N2 Ni1 2.093(3)
N3 Ni2 2.093(3)
N4 Ni2 2.083(3)
N5 Ni1 2.070(3)
N6 Ni1 2.098(3)
N7 Ni2 2.079(3)
N8 Ni2 2.089(3)
N9 Ni1 2.099(3)
N10 Ni1 2.075(3)
N11 Ni2 2.079(3)
N12 Ni2 2.076(3)
F1 P1 1.566(4)
F2 P1 1.594(3)
F3 P1 1.601(3)
F4 P1 1.575(3)
F5 P1 1.587(4)
F6 P1 1.565(5)
F7 P2 1.596(3)
F8 P2 1.602(3)
F9 P2 1.598(3)
F10 P2 1.589(3)
F11 P2 1.584(3)
F12 P2 1.607(3)
F13 P3 1.633(3)
F14 P3 1.567(3)
F15 P3 1.601(3)
F16 P3 1.579(2)
F17 P3 1.585(3)
F18 P3 1.600(3)
F19 P4 1.596(3)
F20 P4 1.599(2)
F21 P4 1.599(3)
F22 P4 1.591(3)
F23 P4 1.611(3)
F24 P4 1.587(3)
O1T C1T 1.436(9)
O1T C4T 1.453(10)
C1T C2T 1.548(11)
C1T H1T1 0.9900
C1T H1T2 0.9900
C2T C3T 1.446(10)
C2T H2T1 0.9900
C2T H2T2 0.9900
C3T C4T 1.445(10)
C3T H3T1 0.9900
C3T H3T2 0.9900
C4T H4T1 0.9900
C4T H4T2 0.9900
O2T C5T 1.417(7)
O2T C8T 1.439(7)
C5T C6T 1.452(8)
C5T H5T1 0.9900
C5T H5T2 0.9900
C6T C7T 1.495(9)
C6T H6T1 0.9900
C6T H6T2 0.9900
C7T C8T 1.470(10)
C7T H7T1 0.9900
C7T H7T2 0.9900
C8T H8T1 0.9900
C8T H8T2 0.9900
C9T O3T 1.357(9)
C9T C10T 1.516(9)
C9T H9T1 0.9900
C9T H9T2 0.9900
O3T C12T 1.276(9)
C10T C11T 1.531(9)
C10T H10A 0.9900
C10T H10B 0.9900
C11T C12T 1.567(9)
C11T H11A 0.9900
C11T H11B 0.9900
C12T H12C 0.9900
C12T H12D 0.9900
C9A O3TA 1.339(10)
C9A C11A 1.52(4)
C9A H9A1 0.9900
C9A H9A2 0.9900
O3TA C10A 1.319(10)
C10A C12A 1.539(10)
C10A H10C 0.9900
C10A H10D 0.9900
C11A C12A 1.46(3)
C11A H11C 0.9900
C11A H11D 0.9900
C12A H12E 0.9900
C12A H12F 0.9900
O3TB C11B 1.40(3)
O3TB C9B 1.52(3)
C9B C10B 1.68(4)
C9B H9B1 0.9900
C9B H9B2 0.9900
C10B C12B 1.552(10)
C10B H10E 0.9900
C10B H10F 0.9900
C11B C12B 1.557(10)
C11B H11E 0.9900
C11B H11F 0.9900
C12B H12G 0.9900
C12B H12H 0.9900
C16T O4T 1.331(9)
C16T C13T 1.588(12)
C16T H16A 0.9900
C16T H16B 0.9900
C13T C14T 1.533(11)
C13T H13A 0.9900
C13T H13B 0.9900
C14T C15T 1.486(11)
C14T H14A 0.9900
C14T H14B 0.9900
C15T O4T 1.436(9)
C15T H15A 0.9900
C15T H15B 0.9900
O5T C17T 1.395(8)
O5T C20T 1.405(7)
C20T C19T 1.439(10)
C20T H20A 0.9900
C20T H20B 0.9900
C18T C17T 1.45(2)
C18T C19T 1.57(3)
C18T H18A 0.9900
C18T H18B 0.9900
C17T H17A 0.9900
C17T H17B 0.9900
C19T H19C 0.9900
C19T H19D 0.9900
C18A H18C 0.9900
C18A H18D 0.9900
C23T C21T 1.512(9)
C23T C24T 1.520(10)
C23T H23A 0.9900
C23T H23B 0.9900
C21T C22T 1.535(9)
C21T H21A 0.9900
C21T H21B 0.9900
C22T O6T 1.454(8)
C22T H22A 0.9900
C22T H22B 0.9900
O6T C24T 1.429(8)
C24T H24A 0.9900
C24T H24B 0.9900
C5A C6A 1.561(9)
C5A H5A1 0.9800
C5A H5A2 0.9800
C5A H5A3 0.9800
C6A N3A 1.140(9)
C1A C2A 1.428(7)
C1A H1A1 0.9800
C1A H1A2 0.9800
C1A H1A3 0.9800
C2A N1A 1.145(8)
C3A C4A 1.439(19)
C3A H3A1 0.9800
C3A H3A2 0.9800
C3A H3A3 0.9800
N2A C4A 1.160(17)

loop_
_geom_torsion_atom_site_label_1
_geom_torsion_atom_site_label_2
_geom_torsion_atom_site_label_3
_geom_torsion_atom_site_label_4
_geom_torsion
C6 C2 C3 N1 -0.1(6)
C1 C2 C3 N1 179.5(4)
N1 C4 C5 C6 -0.3(6)
C7 C4 C5 C6 179.7(4)
C3 C2 C6 C5 0.5(6)
C1 C2 C6 C5 -179.1(4)
C4 C5 C6 C2 -0.3(6)
N1 C4 C7 N2 0.7(4)
C5 C4 C7 N2 -179.3(3)
N1 C4 C7 C11 -179.6(3)
C5 C4 C7 C11 0.3(5)
N2 C8 C9 C10 -1.3(5)
N2 C8 C9 C12 175.7(3)
C8 C9 C10 C11 1.0(5)
C12 C9 C10 C11 -175.7(3)
N2 C7 C11 C10 -2.0(5)
C4 C7 C11 C10 178.4(3)
C9 C10 C11 C7 0.6(5)
C10 C9 C12 O1 -22.3(5)
C8 C9 C12 O1 161.0(3)
O1 C13 C14 C15 -177.3(3)
C18 C13 C14 C15 2.5(6)
C13 C14 C15 O2 175.0(3)
C13 C14 C15 C16 -3.0(5)
O2 C15 C16 C17 -176.3(4)
C14 C15 C16 C17 1.8(6)
C15 C16 C17 C18 -0.1(7)
O1 C13 C18 C17 179.0(4)
C14 C13 C18 C17 -0.8(7)
C16 C17 C18 C13 -0.4(7)
O2 C19 C20 C21 111.2(3)
O2 C19 C20 C24 -67.9(4)
C24 C20 C21 N3 -2.7(5)
C19 C20 C21 N3 178.2(3)
N3 C22 C23 C24 -1.8(6)
C25 C22 C23 C24 175.4(4)
C22 C23 C24 C20 0.0(6)
C21 C20 C24 C23 2.1(5)
C19 C20 C24 C23 -178.8(3)
N3 C22 C25 N4 2.3(5)
C23 C22 C25 N4 -175.1(4)
N3 C22 C25 C29 -179.1(4)
C23 C22 C25 C29 3.5(6)
N4 C26 C27 C28 1.5(9)
N4 C26 C27 C30 -177.7(6)
C26 C27 C28 C29 -1.7(11)
C30 C27 C28 C29 177.4(7)
C27 C28 C29 C25 -0.3(10)
N4 C25 C29 C28 2.8(8)
C22 C25 C29 C28 -175.8(5)
C36 C32 C33 N5 1.3(5)
C31 C32 C33 N5 -179.4(3)
N5 C34 C35 C36 0.8(6)
C37 C34 C35 C36 -175.0(4)
C33 C32 C36 C35 -0.7(6)
C31 C32 C36 C35 -180.0(4)
C34 C35 C36 C32 -0.3(6)
N5 C34 C37 N6 -7.3(5)
C35 C34 C37 N6 168.8(3)
N5 C34 C37 C41 174.7(3)
C35 C34 C37 C41 -9.3(6)
N6 C38 C39 C40 -3.2(5)
N6 C38 C39 C42 175.1(3)
C38 C39 C40 C41 2.5(6)
C42 C39 C40 C41 -175.6(4)
C39 C40 C41 C37 1.2(6)
N6 C37 C41 C40 -4.8(6)
C34 C37 C41 C40 173.1(4)
C38 C39 C42 O3 94.5(4)
C40 C39 C42 O3 -87.4(4)
O3 C43 C44 C45 172.2(3)
C48 C43 C44 C45 -5.4(5)
C43 C44 C45 O4 -175.1(3)
C43 C44 C45 C46 3.1(5)
O4 C45 C46 C47 179.4(3)
C44 C45 C46 C47 1.0(5)
C45 C46 C47 C48 -3.0(5)
O3 C43 C48 C47 -174.3(3)
C44 C43 C48 C47 3.6(5)
C46 C47 C48 C43 0.7(5)
O4 C49 C50 C51 170.1(3)
O4 C49 C50 C54 -12.4(5)
C54 C50 C51 N7 0.0(5)
C49 C50 C51 N7 177.6(3)
N7 C52 C53 C54 -0.3(5)
C55 C52 C53 C54 -179.7(3)
C52 C53 C54 C50 0.7(5)
C51 C50 C54 C53 -0.6(5)
C49 C50 C54 C53 -178.1(3)
N7 C52 C55 N8 3.2(4)
C53 C52 C55 N8 -177.4(3)
N7 C52 C55 C59 -176.3(3)
C53 C52 C55 C59 3.1(5)
N8 C56 C57 C58 0.1(5)
N8 C56 C57 C60 -178.9(4)
C56 C57 C58 C59 -0.1(5)
C60 C57 C58 C59 178.9(4)
C57 C58 C59 C55 0.0(5)
N8 C55 C59 C58 0.0(5)
C52 C55 C59 C58 179.5(3)
C66 C62 C63 N9 0.0(6)
C61 C62 C63 N9 178.2(4)
N9 C64 C65 C66 -2.2(7)
C67 C64 C65 C66 176.9(4)
C63 C62 C66 C65 -0.5(7)
C61 C62 C66 C65 -178.7(4)
C64 C65 C66 C62 1.6(8)
N9 C64 C67 N10 0.3(5)
C65 C64 C67 N10 -178.8(4)
N9 C64 C67 C71 178.0(4)
C65 C64 C67 C71 -1.1(6)
N10 C68 C69 C70 -0.1(5)
N10 C68 C69 C72 175.2(3)
C68 C69 C70 C71 -1.8(6)
C72 C69 C70 C71 -176.8(4)
C69 C70 C71 C67 1.8(6)
N10 C67 C71 C70 -0.1(6)
C64 C67 C71 C70 -177.8(4)
C70 C69 C72 O5 -38.0(5)
C68 C69 C72 O5 147.0(3)
O5 C73 C74 C75 -176.6(3)
C78 C73 C74 C75 2.2(5)
C73 C74 C75 O6 175.9(3)
C73 C74 C75 C76 -3.3(5)
O6 C75 C76 C77 -176.9(3)
C74 C75 C76 C77 2.3(5)
C75 C76 C77 C78 -0.3(6)
O5 C73 C78 C77 178.6(3)
C74 C73 C78 C77 -0.2(5)
C76 C77 C78 C73 -0.7(6)
O6 C79 C80 C84 -72.5(4)
O6 C79 C80 C81 109.5(4)
C84 C80 C81 N11 -3.1(5)
C79 C80 C81 N11 175.1(3)
N11 C82 C83 C84 -3.7(5)
C85 C82 C83 C84 174.5(3)
C81 C80 C84 C83 2.8(5)
C79 C80 C84 C83 -175.3(3)
C82 C83 C84 C80 0.4(5)
N11 C82 C85 N12 -9.5(4)
C83 C82 C85 N12 172.3(3)
N11 C82 C85 C89 167.8(3)
C83 C82 C85 C89 -10.4(6)
N12 C86 C87 C88 -0.5(6)
N12 C86 C87 C90 -178.5(3)
C86 C87 C88 C89 1.1(6)
C90 C87 C88 C89 179.0(4)
N12 C85 C89 C88 0.2(6)
C82 C85 C89 C88 -177.0(4)
C87 C88 C89 C85 -0.9(7)
C2 C3 N1 C4 -0.5(5)
C2 C3 N1 Ni1 -175.2(3)
C5 C4 N1 C3 0.7(5)
C7 C4 N1 C3 -179.4(3)
C5 C4 N1 Ni1 176.0(3)
C7 C4 N1 Ni1 -4.0(4)
C9 C8 N2 C7 -0.1(5)
C9 C8 N2 Ni1 178.2(2)
C11 C7 N2 C8 1.7(5)
C4 C7 N2 C8 -178.6(3)
C11 C7 N2 Ni1 -176.7(3)
C4 C7 N2 Ni1 2.9(4)
C23 C22 N3 C21 1.3(5)
C25 C22 N3 C21 -176.1(3)
C23 C22 N3 Ni2 -176.4(3)
C25 C22 N3 Ni2 6.2(4)
C20 C21 N3 C22 1.0(5)
C20 C21 N3 Ni2 178.4(2)
C27 C26 N4 C25 0.8(7)
C27 C26 N4 Ni2 -173.3(4)
C29 C25 N4 C26 -3.0(6)
C22 C25 N4 C26 175.6(4)
C29 C25 N4 Ni2 171.8(4)
C22 C25 N4 Ni2 -9.6(4)
C32 C33 N5 C34 -0.9(5)
C32 C33 N5 Ni1 176.4(3)
C35 C34 N5 C33 -0.2(5)
C37 C34 N5 C33 175.9(3)
C35 C34 N5 Ni1 -177.7(3)
C37 C34 N5 Ni1 -1.7(4)
C39 C38 N6 C37 -0.2(5)
C39 C38 N6 Ni1 172.7(2)
C41 C37 N6 C38 4.3(5)
C34 C37 N6 C38 -173.8(3)
C41 C37 N6 Ni1 -169.5(3)
C34 C37 N6 Ni1 12.4(4)
C50 C51 N7 C52 0.4(5)
C50 C51 N7 Ni2 -172.3(2)
C53 C52 N7 C51 -0.2(5)
C55 C52 N7 C51 179.2(3)
C53 C52 N7 Ni2 173.3(2)
C55 C52 N7 Ni2 -7.2(3)
C57 C56 N8 C55 -0.1(5)
C57 C56 N8 Ni2 177.7(3)
C59 C55 N8 C56 0.1(5)
C52 C55 N8 C56 -179.5(3)
C59 C55 N8 Ni2 -178.0(2)
C52 C55 N8 Ni2 2.5(3)
C62 C63 N9 C64 -0.6(5)
C62 C63 N9 Ni1 171.8(3)
C65 C64 N9 C63 1.6(5)
C67 C64 N9 C63 -177.5(3)
C65 C64 N9 Ni1 -171.6(3)
C67 C64 N9 Ni1 9.2(4)
C69 C68 N10 C67 1.8(5)
C69 C68 N10 Ni1 -171.5(2)
C71 C67 N10 C68 -1.8(5)
C64 C67 N10 C68 176.1(3)
C71 C67 N10 Ni1 172.3(3)
C64 C67 N10 Ni1 -9.8(4)
C80 C81 N11 C82 -0.1(5)
C80 C81 N11 Ni2 172.9(2)
C83 C82 N11 C81 3.5(5)
C85 C82 N11 C81 -174.8(3)
C83 C82 N11 Ni2 -170.4(3)
C85 C82 N11 Ni2 11.3(4)
C89 C85 N12 C86 0.3(5)
C82 C85 N12 C86 177.7(3)
C89 C85 N12 Ni2 -174.5(3)
C82 C85 N12 Ni2 2.8(4)
C87 C86 N12 C85 -0.2(5)
C87 C86 N12 Ni2 174.0(3)
C33 N5 Ni1 N10 -73.4(3)
C34 N5 Ni1 N10 104.0(2)
C33 N5 Ni1 N1 98.8(3)
C34 N5 Ni1 N1 -83.9(2)
C33 N5 Ni1 N6 -171.1(3)
C34 N5 Ni1 N6 6.3(2)
C33 N5 Ni1 N9 5.3(3)
C34 N5 Ni1 N9 -177.3(2)
C68 N10 Ni1 N5 -76.9(3)
C67 N10 Ni1 N5 109.5(2)
C68 N10 Ni1 N1 145.4(5)
C67 N10 Ni1 N1 -28.2(7)
C68 N10 Ni1 N2 96.7(3)
C67 N10 Ni1 N2 -76.9(3)
C68 N10 Ni1 N6 1.7(3)
C67 N10 Ni1 N6 -171.9(2)
C68 N10 Ni1 N9 -175.2(3)
C67 N10 Ni1 N9 11.2(2)
C3 N1 Ni1 N5 -8.2(3)
C4 N1 Ni1 N5 176.9(2)
C3 N1 Ni1 N10 129.3(5)
C4 N1 Ni1 N10 -45.6(6)
C3 N1 Ni1 N2 179.2(3)
C4 N1 Ni1 N2 4.3(2)
C3 N1 Ni1 N6 -86.6(3)
C4 N1 Ni1 N6 98.5(2)
C3 N1 Ni1 N9 90.8(3)
C4 N1 Ni1 N9 -84.1(2)
C8 N2 Ni1 N10 -11.1(3)
C7 N2 Ni1 N10 167.3(2)
C8 N2 Ni1 N1 177.9(3)
C7 N2 Ni1 N1 -3.8(2)
C8 N2 Ni1 N6 87.4(3)
C7 N2 Ni1 N6 -94.3(2)
C8 N2 Ni1 N9 -89.3(3)
C7 N2 Ni1 N9 89.0(2)
C38 N6 Ni1 N5 176.6(3)
C37 N6 Ni1 N5 -10.3(2)
C38 N6 Ni1 N10 85.3(3)
C37 N6 Ni1 N10 -101.6(2)
C38 N6 Ni1 N1 -87.8(3)
C37 N6 Ni1 N1 85.3(2)
C38 N6 Ni1 N2 -8.8(3)
C37 N6 Ni1 N2 164.3(2)
C63 N9 Ni1 N5 85.1(3)
C64 N9 Ni1 N5 -102.2(2)
C63 N9 Ni1 N10 176.3(3)
C64 N9 Ni1 N10 -11.0(2)
C63 N9 Ni1 N1 -11.1(3)
C64 N9 Ni1 N1 161.6(2)
C63 N9 Ni1 N2 -89.9(3)
C64 N9 Ni1 N2 82.7(2)
C85 N12 Ni2 N11 2.4(2)
C86 N12 Ni2 N11 -172.0(3)
C85 N12 Ni2 N7 98.8(2)
C86 N12 Ni2 N7 -75.6(3)
C85 N12 Ni2 N4 -89.7(3)
C86 N12 Ni2 N4 95.9(3)
C85 N12 Ni2 N8 178.3(2)
C86 N12 Ni2 N8 3.9(3)
C81 N11 Ni2 N12 179.1(3)
C82 N11 Ni2 N12 -7.6(2)
C81 N11 Ni2 N7 87.0(3)
C82 N11 Ni2 N7 -99.8(2)
C81 N11 Ni2 N4 -84.7(3)
C82 N11 Ni2 N4 88.5(2)
C81 N11 Ni2 N3 -6.2(3)
C82 N11 Ni2 N3 167.1(2)
C51 N7 Ni2 N12 -85.2(3)
C52 N7 Ni2 N12 101.7(2)
C51 N7 Ni2 N11 -6.1(3)
C52 N7 Ni2 N11 -179.1(2)
C51 N7 Ni2 N4 134.7(5)
C52 N7 Ni2 N4 -38.3(6)
C51 N7 Ni2 N8 179.6(3)
C52 N7 Ni2 N8 6.5(2)
C51 N7 Ni2 N3 89.3(3)
C52 N7 Ni2 N3 -83.8(2)
C26 N4 Ni2 N12 -2.4(4)
C25 N4 Ni2 N12 -176.7(3)
C26 N4 Ni2 N11 -81.4(4)
C25 N4 Ni2 N11 104.2(3)
C26 N4 Ni2 N7 137.5(5)
C25 N4 Ni2 N7 -36.9(6)
C26 N4 Ni2 N8 93.6(4)
C25 N4 Ni2 N8 -80.8(3)
C26 N4 Ni2 N3 -175.9(4)
C25 N4 Ni2 N3 9.8(3)
C56 N8 Ni2 N12 85.0(3)
C55 N8 Ni2 N12 -97.2(2)
C56 N8 Ni2 N7 177.4(3)
C55 N8 Ni2 N7 -4.8(2)
C56 N8 Ni2 N4 -11.9(3)
C55 N8 Ni2 N4 165.9(2)
C56 N8 Ni2 N3 -90.2(3)
C55 N8 Ni2 N3 87.6(2)
C22 N3 Ni2 N11 -101.0(2)
C21 N3 Ni2 N11 81.5(3)
C22 N3 Ni2 N7 161.8(2)
C21 N3 Ni2 N7 -15.7(3)
C22 N3 Ni2 N4 -8.6(2)
C21 N3 Ni2 N4 173.9(3)
C22 N3 Ni2 N8 82.6(2)
C21 N3 Ni2 N8 -94.9(3)
C18 C13 O1 C12 -177.6(4)
C14 C13 O1 C12 2.2(5)
C9 C12 O1 C13 175.1(3)
C16 C15 O2 C19 168.2(3)
C14 C15 O2 C19 -9.8(5)
C20 C19 O2 C15 -165.1(3)
C48 C43 O3 C42 172.6(3)
C44 C43 O3 C42 -5.3(4)
C39 C42 O3 C43 -159.5(3)
C46 C45 O4 C49 177.9(3)
C44 C45 O4 C49 -3.8(5)
C50 C49 O4 C45 172.7(3)
C78 C73 O5 C72 -175.1(3)
C74 C73 O5 C72 3.7(5)
C69 C72 O5 C73 167.7(3)
C74 C75 O6 C79 -11.1(5)
C76 C75 O6 C79 168.1(3)
C80 C79 O6 C75 -163.6(3)
C4T O1T C1T C2T -5.0(7)
O1T C1T C2T C3T 19.1(9)
C1T C2T C3T C4T -24.9(9)
C2T C3T C4T O1T 23.0(8)
C1T O1T C4T C3T -10.9(7)
C8T O2T C5T C6T 18.3(8)
O2T C5T C6T C7T -33.5(8)
C5T C6T C7T C8T 34.4(8)
C5T O2T C8T C7T 4.8(8)
C6T C7T C8T O2T -24.8(8)
C10T C9T O3T C12T 26(2)
O3T C9T C10T C11T -35(2)
C9T C10T C11T C12T 27.7(15)
C9T O3T C12T C11T -4(2)
C10T C11T C12T O3T -17.6(19)
C11A C9A O3TA C10A -3(3)
C9A O3TA C10A C12A -14(3)
O3TA C9A C11A C12A 20(3)
C9A C11A C12A C10A -28(2)
O3TA C10A C12A C11A 26(3)
C11B O3TB C9B C10B -12(3)
O3TB C9B C10B C12B 38(2)
C9B O3TB C11B C12B -19(3)
C9B C10B C12B C11B -48(3)
O3TB C11B C12B C10B 42(3)
O4T C16T C13T C14T 37.2(7)
C16T C13T C14T C15T -36.4(9)
C13T C14T C15T O4T 24.3(10)
C13T C16T O4T C15T -23.5(9)
C14T C15T O4T C16T 0.0(11)
C17T O5T C20T C19T 31.2(7)
C20T O5T C17T C18T -16.1(14)
C19T C18T C17T O5T -4.3(17)
O5T C20T C19T C18T -33.0(11)
C17T C18T C19T C20T 22.6(16)
C24T C23T C21T C22T -4.8(7)
C23T C21T C22T O6T 27.6(7)
C21T C22T O6T C24T -40.7(7)
C22T O6T C24T C23T 38.2(7)
C21T C23T C24T O6T -20.2(8)
